data_4325454
loop_
_publ_author_name
'K. Geetharani'
'Shubhankar Kumar Bose'
'Satyanarayan Sahoo'
'Babu Varghese'
'Shaikh M. Mobin'
'Sundargopal Ghosh'

_publ_section_title
;
 Cluster Expansion Reactions of Group 6 and 8 Metallaboranes Using
 Transition Metal Carbonyl Compounds of Groups 7-9
;
_journal_name_full 'Inorganic Chemistry'
_journal_page_first 5824
_journal_page_last 5832
_journal_paper_doi 10.1021/ic200802c
_journal_volume 50
_journal_year 2011
_chemical_formula_sum 'C29 H32 B2 Fe3 O9 Ru2'
_chemical_formula_weight 915.86
_chemical_name_systematic
;
 ?
;
_space_group_IT_number 2
_symmetry_cell_setting triclinic
_symmetry_space_group_name_Hall '-P 1'
_symmetry_space_group_name_H-M 'P -1'
_atom_sites_solution_hydrogens geom
_atom_sites_solution_primary direct
_atom_sites_solution_secondary difmap
_audit_creation_method SHELXL-97
_cell_angle_alpha 74.054(4)
_cell_angle_beta 81.082(3)
_cell_angle_gamma 67.255(4)
_cell_formula_units_Z 2
_cell_length_a 10.3081(4)
_cell_length_b 10.8988(5)
_cell_length_c 16.0185(7)
_cell_measurement_reflns_used 10309
_cell_measurement_temperature 150(2)
_cell_measurement_theta_max 32.7638
_cell_measurement_theta_min 3.3090
_cell_volume 1593.39(13)
_computing_cell_refinement 'CrysAlis RED, Oxford Diffraction Ltd.,'
_computing_data_collection 'CrysAlis CCD, Oxford Diffraction Ltd.,'
_computing_data_reduction 'CrysAlis RED, Oxford Diffraction Ltd.,'
_computing_molecular_graphics Ortep3
_computing_publication_material Shelx97
_computing_structure_refinement 'SHELXL-97 (Sheldrick, 1997)'
_computing_structure_solution 'SHELXS-97 (Sheldrick, 1997)'
_diffrn_ambient_temperature 150(2)
_diffrn_detector_area_resol_mean 15.9948
_diffrn_measured_fraction_theta_full 0.997
_diffrn_measured_fraction_theta_max 0.997
_diffrn_measurement_device_type 'OXFORD DIFFRACTION XCALIBUR-S'
_diffrn_measurement_method \w/q-scan
_diffrn_radiation_monochromator graphite
_diffrn_radiation_source 'Enhance (Mo) X-ray Source'
_diffrn_radiation_type MoK\a
_diffrn_radiation_wavelength 0.71073
_diffrn_reflns_av_R_equivalents 0.0209
_diffrn_reflns_av_sigmaI/netI 0.0289
_diffrn_reflns_limit_h_max 12
_diffrn_reflns_limit_h_min -12
_diffrn_reflns_limit_k_max 12
_diffrn_reflns_limit_k_min -12
_diffrn_reflns_limit_l_max 19
_diffrn_reflns_limit_l_min -17
_diffrn_reflns_number 10911
_diffrn_reflns_theta_full 25.00
_diffrn_reflns_theta_max 25.00
_diffrn_reflns_theta_min 3.32
_exptl_absorpt_coefficient_mu 2.311
_exptl_absorpt_correction_T_max 0.6185
_exptl_absorpt_correction_T_min 0.5160
_exptl_absorpt_correction_type multi-scan
_exptl_absorpt_process_details
;
CrysAlis RED, Oxford Diffraction Ltd.,
Version 1.171.31.7 (release 18-10-2006 CrysAlis171 .NET)
(compiled Oct 18 2006,16:28:17)
empirical absorption correction using spherical harmonics,
 implemented in SCALE3 ABSPACK scaling algorithm.
;
_exptl_crystal_colour black
_exptl_crystal_density_diffrn 1.909
_exptl_crystal_description block
_exptl_crystal_F_000 908
_exptl_crystal_size_max 0.33
_exptl_crystal_size_mid 0.28
_exptl_crystal_size_min 0.23
_refine_diff_density_max 0.443
_refine_diff_density_min -0.881
_refine_diff_density_rms 0.092
_refine_ls_extinction_method none
_refine_ls_goodness_of_fit_ref 1.045
_refine_ls_hydrogen_treatment mixed
_refine_ls_matrix_type full
_refine_ls_number_parameters 424
_refine_ls_number_reflns 5578
_refine_ls_number_restraints 0
_refine_ls_restrained_S_all 1.045
_refine_ls_R_factor_all 0.0310
_refine_ls_R_factor_gt 0.0257
_refine_ls_shift/su_max 0.20
_refine_ls_shift/su_mean 0.001
_refine_ls_structure_factor_coef Fsqd
_refine_ls_weighting_details 'calc w=1/[\s^2^(Fo^2^)+(0.0451P)^2^+1.2870P] where P=(Fo^2^+2Fc^2^)/3'
_refine_ls_weighting_scheme calc
_refine_ls_wR_factor_gt 0.0750
_refine_ls_wR_factor_ref 0.0763
_reflns_number_gt 4826
_reflns_number_total 5578
_reflns_threshold_expression >2sigma(I)
_cod_data_source_file ic200802c_si_001_2.cif
_cod_data_source_block iitm034
_cod_original_cell_volume 1593.39(12)
_cod_database_code 4325454

loop_
_symmetry_equiv_pos_as_xyz
'x, y, z'
'-x, -y, -z'

loop_
_atom_site_label
_atom_site_type_symbol
_atom_site_fract_x
_atom_site_fract_y
_atom_site_fract_z
_atom_site_U_iso_or_equiv
_atom_site_adp_type
_atom_site_occupancy
_atom_site_symmetry_multiplicity
_atom_site_calc_flag
_atom_site_refinement_flags
Ru1 Ru 0.84240(3) 0.69133(3) 0.750036(18) 0.01346(9) Uani 1 1 d .
Ru2 Ru 0.73965(3) 0.49829(3) 0.745655(18) 0.01335(8) Uani 1 1 d .
Fe1 Fe 0.59539(5) 0.69224(5) 0.82861(4) 0.01873(13) Uani 1 1 d .
Fe2 Fe 0.45790(5) 0.95389(6) 0.75155(4) 0.03018(15) Uani 1 1 d .
Fe3 Fe 0.61058(5) 0.75818(5) 0.66717(4) 0.01841(13) Uani 1 1 d .
B1 B 0.5267(4) 0.6178(4) 0.7461(3) 0.0216(9) Uani 1 1 d .
C28 C 0.8125(4) 0.6253(4) 0.6442(2) 0.0214(8) Uani 1 1 d .
B2 B 0.6576(4) 0.8435(4) 0.7510(3) 0.0221(9) Uani 1 1 d .
C29 C 0.7949(4) 0.5404(4) 0.8503(2) 0.0217(8) Uani 1 1 d .
O1 O 0.3588(5) 0.6195(7) 0.9175(3) 0.118(2) Uani 1 1 d .
O2 O 0.6387(3) 0.7329(4) 0.9941(2) 0.0440(8) Uani 1 1 d .
O3 O 0.3409(4) 1.0408(4) 0.9139(3) 0.0572(10) Uani 1 1 d .
O4 O 0.3738(4) 1.2121(4) 0.6180(3) 0.0602(10) Uani 1 1 d .
O5 O 0.2224(3) 0.8840(4) 0.7293(4) 0.0953(19) Uani 1 1 d .
O6 O 0.4061(3) 0.7451(3) 0.5656(2) 0.0508(9) Uani 1 1 d .
O7 O 0.6867(4) 0.9382(4) 0.5120(2) 0.0586(10) Uani 1 1 d .
C1 C 0.4505(5) 0.6476(6) 0.8798(4) 0.0578(16) Uani 1 1 d .
C2 C 0.6251(4) 0.7164(4) 0.9293(3) 0.0279(9) Uani 1 1 d .
C3 C 0.3857(4) 1.0090(4) 0.8499(3) 0.0374(11) Uani 1 1 d .
C4 C 0.4044(4) 1.1110(5) 0.6701(3) 0.0388(11) Uani 1 1 d .
C5 C 0.3193(4) 0.9055(5) 0.7373(4) 0.0578(17) Uani 1 1 d .
C6 C 0.4840(4) 0.7494(4) 0.6084(3) 0.0330(10) Uani 1 1 d .
C7 C 0.6575(4) 0.8686(5) 0.5730(3) 0.0345(10) Uani 1 1 d .
C8 C 0.9359(4) 0.8477(4) 0.7424(3) 0.0227(8) Uani 1 1 d .
C9 C 0.9718(4) 0.7487(4) 0.8229(2) 0.0210(8) Uani 1 1 d .
C10 C 1.0589(3) 0.6207(4) 0.8030(2) 0.0190(8) Uani 1 1 d .
C11 C 1.0752(3) 0.6405(3) 0.7112(2) 0.0180(7) Uani 1 1 d .
C12 C 1.0003(3) 0.7802(4) 0.6734(2) 0.0211(8) Uani 1 1 d .
C13 C 0.8676(4) 0.9995(4) 0.7322(4) 0.0410(12) Uani 1 1 d .
H13A H 0.8033 1.0189 0.7828 0.061 Uiso 1 1 calc R
H13B H 0.8145 1.0403 0.6794 0.061 Uiso 1 1 calc R
H13C H 0.9402 1.0387 0.7277 0.061 Uiso 1 1 calc R
C14 C 0.9408(5) 0.7767(5) 0.9112(3) 0.0435(12) Uani 1 1 d .
H14A H 1.0183 0.7961 0.9264 0.065 Uiso 1 1 calc R
H14B H 0.9306 0.6965 0.9537 0.065 Uiso 1 1 calc R
H14C H 0.8531 0.8559 0.9117 0.065 Uiso 1 1 calc R
C15 C 1.1342(4) 0.4944(4) 0.8687(3) 0.0311(9) Uani 1 1 d .
H15A H 1.1552 0.4138 0.8457 0.047 Uiso 1 1 calc R
H15B H 1.0745 0.4879 0.9224 0.047 Uiso 1 1 calc R
H15C H 1.2224 0.4988 0.8809 0.047 Uiso 1 1 calc R
C16 C 1.1700(4) 0.5377(4) 0.6613(3) 0.0309(9) Uani 1 1 d .
H16A H 1.2588 0.5534 0.6437 0.046 Uiso 1 1 calc R
H16B H 1.1239 0.5474 0.6096 0.046 Uiso 1 1 calc R
H16C H 1.1894 0.4451 0.6982 0.046 Uiso 1 1 calc R
C17 C 1.0067(4) 0.8477(5) 0.5795(3) 0.0375(10) Uani 1 1 d .
H17A H 1.0944 0.8659 0.5645 0.056 Uiso 1 1 calc R
H17B H 0.9261 0.9342 0.5673 0.056 Uiso 1 1 calc R
H17C H 1.0036 0.7875 0.5449 0.056 Uiso 1 1 calc R
C18 C 0.8944(3) 0.2810(3) 0.7776(3) 0.0202(8) Uani 1 1 d .
C19 C 0.8770(4) 0.3212(3) 0.6874(2) 0.0201(8) Uani 1 1 d .
C20 C 0.7318(4) 0.3519(4) 0.6741(3) 0.0231(8) Uani 1 1 d .
C21 C 0.6619(4) 0.3269(3) 0.7571(3) 0.0221(8) Uani 1 1 d .
C22 C 0.7611(4) 0.2855(3) 0.8218(2) 0.0212(8) Uani 1 1 d .
C23 C 1.0318(4) 0.2245(4) 0.8205(3) 0.0336(10) Uani 1 1 d .
H23A H 1.0656 0.1242 0.8353 0.050 Uiso 1 1 calc R
H23B H 1.0182 0.2571 0.8736 0.050 Uiso 1 1 calc R
H23C H 1.1013 0.2552 0.7806 0.050 Uiso 1 1 calc R
C24 C 0.9927(4) 0.3120(4) 0.6179(3) 0.0382(11) Uani 1 1 d .
H24A H 1.0702 0.3258 0.6378 0.057 Uiso 1 1 calc R
H24B H 0.9571 0.3827 0.5652 0.057 Uiso 1 1 calc R
H24C H 1.0269 0.2215 0.6050 0.057 Uiso 1 1 calc R
C25 C 0.6685(5) 0.3902(5) 0.5885(3) 0.0437(12) Uani 1 1 d .
H25A H 0.6862 0.3072 0.5690 0.066 Uiso 1 1 calc R
H25B H 0.7111 0.4492 0.5456 0.066 Uiso 1 1 calc R
H25C H 0.5667 0.4393 0.5948 0.066 Uiso 1 1 calc R
C26 C 0.5183(4) 0.3200(4) 0.7754(3) 0.0378(11) Uani 1 1 d .
H26A H 0.4603 0.3772 0.7260 0.057 Uiso 1 1 calc R
H26B H 0.4748 0.3532 0.8278 0.057 Uiso 1 1 calc R
H26C H 0.5253 0.2250 0.7845 0.057 Uiso 1 1 calc R
C27 C 0.7366(5) 0.2378(4) 0.9176(3) 0.0374(10) Uani 1 1 d .
H27A H 0.6371 0.2823 0.9343 0.056 Uiso 1 1 calc R
H27B H 0.7952 0.2614 0.9485 0.056 Uiso 1 1 calc R
H27C H 0.7614 0.1383 0.9328 0.056 Uiso 1 1 calc R
O10 O 0.8788(5) 0.6108(5) 0.5752(3) 0.0814(13) Uani 1 1 d .
O11 O 0.8513(5) 0.4692(5) 0.9176(3) 0.0859(14) Uani 1 1 d .
H1B H 0.428(3) 0.593(3) 0.743(2) 0.000(7) Uiso 1 1 d .
H2B H 0.610(4) 0.963(4) 0.758(3) 0.030(11) Uiso 1 1 d .

loop_
_atom_site_aniso_label
_atom_site_aniso_U_11
_atom_site_aniso_U_22
_atom_site_aniso_U_33
_atom_site_aniso_U_23
_atom_site_aniso_U_13
_atom_site_aniso_U_12
Ru1 0.01221(14) 0.01140(14) 0.01796(17) -0.00422(11) -0.00139(10) -0.00482(11)
Ru2 0.01353(14) 0.01174(14) 0.01668(16) -0.00583(11) 0.00014(10) -0.00528(11)
Fe1 0.0160(2) 0.0204(3) 0.0254(3) -0.0131(2) 0.0040(2) -0.0092(2)
Fe2 0.0151(3) 0.0209(3) 0.0584(4) -0.0206(3) -0.0052(2) -0.0018(2)
Fe3 0.0163(2) 0.0132(2) 0.0266(3) -0.0045(2) -0.0063(2) -0.0045(2)
B1 0.0195(19) 0.017(2) 0.030(3) -0.0109(18) -0.0019(16) -0.0037(16)
C28 0.0232(18) 0.0223(19) 0.018(2) -0.0077(16) 0.0032(15) -0.0076(15)
B2 0.0172(19) 0.017(2) 0.034(3) -0.0074(18) -0.0042(17) -0.0071(16)
C29 0.0247(18) 0.0237(19) 0.017(2) -0.0012(16) -0.0057(15) -0.0097(16)
O1 0.116(4) 0.251(7) 0.099(4) -0.133(4) 0.087(3) -0.159(5)
O2 0.0468(18) 0.067(2) 0.0272(19) -0.0187(16) 0.0006(14) -0.0266(17)
O3 0.047(2) 0.060(2) 0.060(3) -0.024(2) 0.0035(18) -0.0086(17)
O4 0.058(2) 0.044(2) 0.064(3) -0.011(2) -0.0248(19) 0.0042(18)
O5 0.0220(18) 0.075(3) 0.220(6) -0.091(4) -0.009(2) -0.0110(18)
O6 0.053(2) 0.054(2) 0.056(2) -0.0013(17) -0.0309(17) -0.0288(17)
O7 0.065(2) 0.071(2) 0.041(2) 0.0226(19) -0.0208(17) -0.043(2)
C1 0.057(3) 0.102(5) 0.057(4) -0.060(3) 0.028(3) -0.058(3)
C2 0.0226(19) 0.033(2) 0.030(3) -0.0077(18) 0.0037(16) -0.0138(17)
C3 0.024(2) 0.029(2) 0.059(3) -0.015(2) -0.002(2) -0.0065(18)
C4 0.025(2) 0.037(3) 0.056(3) -0.026(2) -0.012(2) 0.0016(19)
C5 0.020(2) 0.041(3) 0.124(5) -0.051(3) -0.006(2) -0.002(2)
C6 0.033(2) 0.026(2) 0.041(3) 0.0002(19) -0.0145(19) -0.0125(18)
C7 0.030(2) 0.039(2) 0.036(3) -0.003(2) -0.0159(18) -0.0138(19)
C8 0.0158(16) 0.0156(18) 0.040(2) -0.0059(17) -0.0037(15) -0.0088(14)
C9 0.0198(17) 0.028(2) 0.025(2) -0.0114(16) -0.0004(14) -0.0155(16)
C10 0.0136(15) 0.0213(18) 0.025(2) -0.0033(16) -0.0030(14) -0.0104(14)
C11 0.0118(15) 0.0194(18) 0.025(2) -0.0059(15) 0.0009(13) -0.0082(14)
C12 0.0183(17) 0.0225(19) 0.026(2) 0.0002(16) -0.0036(14) -0.0139(15)
C13 0.030(2) 0.016(2) 0.082(4) -0.012(2) -0.007(2) -0.0111(17)
C14 0.039(2) 0.068(3) 0.042(3) -0.032(3) 0.005(2) -0.030(2)
C15 0.0264(19) 0.029(2) 0.036(3) 0.0063(18) -0.0146(17) -0.0128(17)
C16 0.0183(18) 0.038(2) 0.042(3) -0.021(2) 0.0049(16) -0.0101(17)
C17 0.038(2) 0.046(3) 0.028(2) 0.008(2) -0.0046(18) -0.025(2)
C18 0.0198(17) 0.0081(16) 0.033(2) -0.0064(15) -0.0047(15) -0.0029(14)
C19 0.0237(18) 0.0137(17) 0.025(2) -0.0104(15) 0.0052(15) -0.0077(14)
C20 0.032(2) 0.0169(18) 0.025(2) -0.0109(16) -0.0040(16) -0.0093(16)
C21 0.0203(17) 0.0147(18) 0.035(2) -0.0102(16) 0.0028(15) -0.0086(15)
C22 0.0301(19) 0.0126(17) 0.023(2) -0.0062(15) 0.0031(15) -0.0105(15)
C23 0.026(2) 0.022(2) 0.053(3) -0.0107(19) -0.0150(19) -0.0021(17)
C24 0.040(2) 0.034(2) 0.045(3) -0.026(2) 0.021(2) -0.015(2)
C25 0.066(3) 0.038(3) 0.032(3) -0.013(2) -0.019(2) -0.016(2)
C26 0.024(2) 0.027(2) 0.070(3) -0.018(2) 0.002(2) -0.0153(18)
C27 0.063(3) 0.032(2) 0.022(2) -0.0037(18) 0.005(2) -0.027(2)
O10 0.087(3) 0.077(3) 0.083(4) -0.019(3) -0.007(3) -0.032(3)
O11 0.091(3) 0.090(3) 0.082(4) -0.024(3) -0.002(3) -0.037(3)

loop_
_atom_type_symbol
_atom_type_description
_atom_type_scat_dispersion_real
_atom_type_scat_dispersion_imag
_atom_type_scat_source
C C 0.0033 0.0016 'International Tables Vol C Tables 4.2.6.8 and 6.1.1.4'
H H 0.0000 0.0000 'International Tables Vol C Tables 4.2.6.8 and 6.1.1.4'
B B 0.0013 0.0007 'International Tables Vol C Tables 4.2.6.8 and 6.1.1.4'
O O 0.0106 0.0060 'International Tables Vol C Tables 4.2.6.8 and 6.1.1.4'
Fe Fe 0.3463 0.8444 'International Tables Vol C Tables 4.2.6.8 and 6.1.1.4'
Ru Ru -1.2594 0.8363 'International Tables Vol C Tables 4.2.6.8 and 6.1.1.4'

loop_
_geom_angle_atom_site_label_1
_geom_angle_atom_site_label_2
_geom_angle_atom_site_label_3
_geom_angle
B2 Ru1 C29 98.55(16)
B2 Ru1 C28 97.85(16)
C29 Ru1 C28 97.14(14)
B2 Ru1 C8 85.59(15)
C29 Ru1 C8 135.44(15)
C28 Ru1 C8 126.42(15)
B2 Ru1 C12 107.94(15)
C29 Ru1 C12 149.92(13)
C28 Ru1 C12 93.19(14)
C8 Ru1 C12 37.27(14)
B2 Ru1 C9 101.61(15)
C29 Ru1 C9 99.47(14)
C28 Ru1 C9 152.12(13)
C8 Ru1 C9 37.18(14)
C12 Ru1 C9 61.91(13)
B2 Ru1 C11 144.10(15)
C29 Ru1 C11 114.72(13)
C28 Ru1 C11 91.29(13)
C8 Ru1 C11 61.57(13)
C12 Ru1 C11 36.60(13)
C9 Ru1 C11 61.41(13)
B2 Ru1 C10 138.33(15)
C29 Ru1 C10 89.63(13)
C28 Ru1 C10 121.72(13)
C8 Ru1 C10 61.46(13)
C12 Ru1 C10 61.10(13)
C9 Ru1 C10 36.77(13)
C11 Ru1 C10 36.36(13)
B2 Ru1 Fe1 49.27(12)
C29 Ru1 Fe1 50.38(10)
C28 Ru1 Fe1 92.98(10)
C8 Ru1 Fe1 125.51(10)
C12 Ru1 Fe1 157.05(9)
C9 Ru1 Fe1 114.85(9)
C11 Ru1 Fe1 164.92(9)
C10 Ru1 Fe1 131.58(9)
B2 Ru1 Fe3 49.23(12)
C29 Ru1 Fe3 93.58(10)
C28 Ru1 Fe3 49.68(10)
C8 Ru1 Fe3 120.33(9)
C12 Ru1 Fe3 114.38(9)
C9 Ru1 Fe3 149.80(9)
C11 Ru1 Fe3 135.43(9)
C10 Ru1 Fe3 171.14(9)
Fe1 Ru1 Fe3 55.623(17)
B2 Ru1 Ru2 96.64(12)
C29 Ru1 Ru2 48.71(10)
C28 Ru1 Ru2 48.96(10)
C8 Ru1 Ru2 175.04(11)
C12 Ru1 Ru2 137.85(10)
C9 Ru1 Ru2 145.62(10)
C11 Ru1 Ru2 115.05(9)
C10 Ru1 Ru2 118.39(9)
Fe1 Ru1 Ru2 58.721(13)
Fe3 Ru1 Ru2 58.970(13)
C29 Ru2 B1 99.55(16)
C29 Ru2 C28 99.91(15)
B1 Ru2 C28 99.07(16)
C29 Ru2 C20 151.72(14)
B1 Ru2 C20 97.66(15)
C28 Ru2 C20 99.32(15)
C29 Ru2 C22 91.41(14)
B1 Ru2 C22 107.49(15)
C28 Ru2 C22 148.94(13)
C20 Ru2 C22 61.96(14)
C29 Ru2 C19 123.11(14)
B1 Ru2 C19 134.89(15)
C28 Ru2 C19 88.21(13)
C20 Ru2 C19 37.41(13)
C22 Ru2 C19 61.67(13)
C29 Ru2 C18 91.54(14)
B1 Ru2 C18 143.57(15)
C28 Ru2 C18 113.11(14)
C20 Ru2 C18 61.77(13)
C22 Ru2 C18 37.15(13)
C19 Ru2 C18 36.45(14)
C29 Ru2 C21 123.76(15)
B1 Ru2 C21 83.77(14)
C28 Ru2 C21 135.32(14)
C20 Ru2 C21 36.84(14)
C22 Ru2 C21 36.98(13)
C19 Ru2 C21 61.62(12)
C18 Ru2 C21 61.57(12)
C29 Ru2 Fe1 51.01(10)
B1 Ru2 Fe1 50.06(12)
C28 Ru2 Fe1 94.61(10)
C20 Ru2 Fe1 146.68(10)
C22 Ru2 Fe1 114.66(9)
C19 Ru2 Fe1 173.84(10)
C18 Ru2 Fe1 137.63(10)
C21 Ru2 Fe1 118.95(9)
C29 Ru2 Fe3 95.12(10)
B1 Ru2 Fe3 50.35(12)
C28 Ru2 Fe3 50.19(10)
C20 Ru2 Fe3 113.12(10)
C22 Ru2 Fe3 157.65(9)
C19 Ru2 Fe3 129.28(10)
C18 Ru2 Fe3 162.90(10)
C21 Ru2 Fe3 125.43(9)
Fe1 Ru2 Fe3 56.062(18)
C29 Ru2 Ru1 50.14(10)
B1 Ru2 Ru1 98.47(11)
C28 Ru2 Ru1 50.32(10)
C20 Ru2 Ru1 147.53(10)
C22 Ru2 Ru1 137.03(10)
C19 Ru2 Ru1 119.16(9)
C18 Ru2 Ru1 114.89(9)
C21 Ru2 Ru1 173.70(10)
Fe1 Ru2 Ru1 59.515(13)
Fe3 Ru2 Ru1 59.567(13)
C1 Fe1 C2 89.3(2)
C1 Fe1 B2 145.5(2)
C2 Fe1 B2 95.89(18)
C1 Fe1 B1 71.0(2)
C2 Fe1 B1 158.28(18)
B2 Fe1 B1 105.53(18)
C1 Fe1 C29 116.7(2)
C2 Fe1 C29 80.91(16)
B2 Fe1 C29 97.87(15)
B1 Fe1 C29 99.38(15)
C1 Fe1 Fe3 117.53(18)
C2 Fe1 Fe3 148.23(13)
B2 Fe1 Fe3 52.41(13)
B1 Fe1 Fe3 53.41(13)
C29 Fe1 Fe3 99.62(11)
C1 Fe1 Ru2 104.25(16)
C2 Fe1 Ru2 130.48(12)
B2 Fe1 Ru2 98.10(12)
B1 Fe1 Ru2 50.65(11)
C29 Fe1 Ru2 50.24(10)
Fe3 Fe1 Ru2 62.264(17)
C1 Fe1 Ru1 165.04(19)
C2 Fe1 Ru1 96.18(12)
B2 Fe1 Ru1 47.85(11)
B1 Fe1 Ru1 100.82(12)
C29 Fe1 Ru1 51.10(10)
Fe3 Fe1 Ru1 62.372(17)
Ru2 Fe1 Ru1 61.764(13)
C1 Fe1 Fe2 99.2(2)
C2 Fe1 Fe2 98.64(13)
B2 Fe1 Fe2 46.31(11)
B1 Fe1 Fe2 93.66(12)
C29 Fe1 Fe2 144.13(10)
Fe3 Fe1 Fe2 62.49(2)
Ru2 Fe1 Fe2 124.73(3)
Ru1 Fe1 Fe2 93.75(2)
C5 Fe2 C4 94.7(2)
C5 Fe2 C3 96.9(2)
C4 Fe2 C3 102.5(2)
C5 Fe2 B2 126.78(19)
C4 Fe2 B2 116.54(19)
C3 Fe2 B2 114.87(19)
C5 Fe2 Fe1 88.08(17)
C4 Fe2 Fe1 160.76(15)
C3 Fe2 Fe1 96.00(15)
B2 Fe2 Fe1 49.08(13)
C5 Fe2 Fe3 82.54(15)
C4 Fe2 Fe3 106.15(15)
C3 Fe2 Fe3 151.27(15)
B2 Fe2 Fe3 49.09(13)
Fe1 Fe2 Fe3 55.286(19)
C5 Fe2 H2B 165.8(14)
C4 Fe2 H2B 92.3(14)
C3 Fe2 H2B 93.5(15)
B2 Fe2 H2B 39.2(14)
Fe1 Fe2 H2B 81.3(14)
Fe3 Fe2 H2B 83.7(14)
C6 Fe3 C7 89.76(19)
C6 Fe3 B2 149.26(18)
C7 Fe3 B2 93.61(19)
C6 Fe3 C28 112.87(18)
C7 Fe3 C28 82.53(17)
B2 Fe3 C28 97.87(15)
C6 Fe3 B1 72.23(18)
C7 Fe3 B1 161.19(18)
B2 Fe3 B1 104.63(17)
C28 Fe3 B1 99.19(15)
C6 Fe3 Fe1 119.71(15)
C7 Fe3 Fe1 145.82(14)
B2 Fe3 Fe1 52.23(13)
C28 Fe3 Fe1 99.39(11)
B1 Fe3 Fe1 52.69(12)
C6 Fe3 Ru2 102.55(13)
C7 Fe3 Ru2 132.58(14)
B2 Fe3 Ru2 97.52(12)
C28 Fe3 Ru2 50.37(11)
B1 Fe3 Ru2 50.29(11)
Fe1 Fe3 Ru2 61.675(18)
C6 Fe3 Ru1 161.99(14)
C7 Fe3 Ru1 95.64(12)
B2 Fe3 Ru1 47.67(11)
C28 Fe3 Ru1 51.27(11)
B1 Fe3 Ru1 100.01(12)
Fe1 Fe3 Ru1 62.005(17)
Ru2 Fe3 Ru1 61.463(13)
C6 Fe3 Fe2 103.08(14)
C7 Fe3 Fe2 96.43(15)
B2 Fe3 Fe2 46.17(11)
C28 Fe3 Fe2 144.01(11)
B1 Fe3 Fe2 93.02(11)
Fe1 Fe3 Fe2 62.22(2)
Ru2 Fe3 Fe2 123.88(3)
Ru1 Fe3 Fe2 93.39(2)
Fe1 B1 Ru2 79.29(14)
Fe1 B1 Fe3 73.89(14)
Ru2 B1 Fe3 79.36(15)
Fe1 B1 H1B 136.5(15)
Ru2 B1 H1B 131.5(15)
Fe3 B1 H1B 133.1(15)
O10 C28 Fe3 129.5(3)
O10 C28 Ru2 133.9(3)
Fe3 C28 Ru2 79.44(13)
O10 C28 Ru1 133.2(3)
Fe3 C28 Ru1 79.05(13)
Ru2 C28 Ru1 80.72(13)
Fe2 B2 Ru1 164.4(2)
Fe2 B2 Fe1 84.61(16)
Ru1 B2 Fe1 82.88(16)
Fe2 B2 Fe3 84.73(16)
Ru1 B2 Fe3 83.10(16)
Fe1 B2 Fe3 75.36(14)
Fe2 B2 H2B 56.4(18)
Ru1 B2 H2B 139.1(18)
Fe1 B2 H2B 124.5(19)
Fe3 B2 H2B 129.7(19)
O11 C29 Ru2 133.7(4)
O11 C29 Fe1 131.1(4)
Ru2 C29 Fe1 78.75(13)
O11 C29 Ru1 132.3(3)
Ru2 C29 Ru1 81.16(14)
Fe1 C29 Ru1 78.52(13)
O1 C1 Fe1 175.9(5)
O2 C2 Fe1 177.4(3)
O3 C3 Fe2 178.3(4)
O4 C4 Fe2 178.0(4)
O5 C5 Fe2 174.6(4)
O6 C6 Fe3 176.0(4)
O7 C7 Fe3 178.9(4)
C9 C8 C12 108.0(3)
C9 C8 C13 125.4(4)
C12 C8 C13 125.5(4)
C9 C8 Ru1 72.20(19)
C12 C8 Ru1 72.0(2)
C13 C8 Ru1 130.5(3)
C8 C9 C10 107.5(3)
C8 C9 C14 126.3(4)
C10 C9 C14 125.7(4)
C8 C9 Ru1 70.6(2)
C10 C9 Ru1 72.73(19)
C14 C9 Ru1 128.2(3)
C11 C10 C9 108.2(3)
C11 C10 C15 126.7(3)
C9 C10 C15 124.5(4)
C11 C10 Ru1 71.46(18)
C9 C10 Ru1 70.50(18)
C15 C10 Ru1 130.0(2)
C12 C11 C10 108.3(3)
C12 C11 C16 124.7(3)
C10 C11 C16 126.5(3)
C12 C11 Ru1 70.75(18)
C10 C11 Ru1 72.18(18)
C16 C11 Ru1 128.8(2)
C11 C12 C8 107.9(3)
C11 C12 C17 125.4(4)
C8 C12 C17 126.0(3)
C11 C12 Ru1 72.65(19)
C8 C12 Ru1 70.8(2)
C17 C12 Ru1 129.3(3)
C8 C13 H13A 109.5
C8 C13 H13B 109.5
H13A C13 H13B 109.5
C8 C13 H13C 109.5
H13A C13 H13C 109.5
H13B C13 H13C 109.5
C9 C14 H14A 109.5
C9 C14 H14B 109.5
H14A C14 H14B 109.5
C9 C14 H14C 109.5
H14A C14 H14C 109.5
H14B C14 H14C 109.5
C10 C15 H15A 109.5
C10 C15 H15B 109.5
H15A C15 H15B 109.5
C10 C15 H15C 109.5
H15A C15 H15C 109.5
H15B C15 H15C 109.5
C11 C16 H16A 109.5
C11 C16 H16B 109.5
H16A C16 H16B 109.5
C11 C16 H16C 109.5
H16A C16 H16C 109.5
H16B C16 H16C 109.5
C12 C17 H17A 109.5
C12 C17 H17B 109.5
H17A C17 H17B 109.5
C12 C17 H17C 109.5
H17A C17 H17C 109.5
H17B C17 H17C 109.5
C19 C18 C22 108.4(3)
C19 C18 C23 126.0(4)
C22 C18 C23 125.1(4)
C19 C18 Ru2 71.66(19)
C22 C18 Ru2 71.11(19)
C23 C18 Ru2 129.3(2)
C18 C19 C20 108.1(3)
C18 C19 C24 125.7(4)
C20 C19 C24 125.5(4)
C18 C19 Ru2 71.89(19)
C20 C19 Ru2 70.73(19)
C24 C19 Ru2 130.3(3)
C21 C20 C19 107.7(3)
C21 C20 C25 125.8(4)
C19 C20 C25 126.2(4)
C21 C20 Ru2 72.3(2)
C19 C20 Ru2 71.87(19)
C25 C20 Ru2 125.7(3)
C20 C21 C22 108.3(3)
C20 C21 C26 126.7(4)
C22 C21 C26 124.2(4)
C20 C21 Ru2 70.85(19)
C22 C21 Ru2 71.16(19)
C26 C21 Ru2 131.8(3)
C21 C22 C18 107.5(3)
C21 C22 C27 126.5(3)
C18 C22 C27 125.5(4)
C21 C22 Ru2 71.9(2)
C18 C22 Ru2 71.74(19)
C27 C22 Ru2 127.8(3)
C18 C23 H23A 109.5
C18 C23 H23B 109.5
H23A C23 H23B 109.5
C18 C23 H23C 109.5
H23A C23 H23C 109.5
H23B C23 H23C 109.5
C19 C24 H24A 109.5
C19 C24 H24B 109.5
H24A C24 H24B 109.5
C19 C24 H24C 109.5
H24A C24 H24C 109.5
H24B C24 H24C 109.5
C20 C25 H25A 109.5
C20 C25 H25B 109.5
H25A C25 H25B 109.5
C20 C25 H25C 109.5
H25A C25 H25C 109.5
H25B C25 H25C 109.5
C21 C26 H26A 109.5
C21 C26 H26B 109.5
H26A C26 H26B 109.5
C21 C26 H26C 109.5
H26A C26 H26C 109.5
H26B C26 H26C 109.5
C22 C27 H27A 109.5
C22 C27 H27B 109.5
H27A C27 H27B 109.5
C22 C27 H27C 109.5
H27A C27 H27C 109.5
H27B C27 H27C 109.5

loop_
_geom_bond_atom_site_label_1
_geom_bond_atom_site_label_2
_geom_bond_distance
Ru1 B2 1.985(4)
Ru1 C29 2.110(4)
Ru1 C28 2.119(4)
Ru1 C8 2.229(3)
Ru1 C12 2.245(3)
Ru1 C9 2.250(3)
Ru1 C11 2.270(3)
Ru1 C10 2.279(3)
Ru1 Fe1 2.6573(5)
Ru1 Fe3 2.6663(6)
Ru1 Ru2 2.7167(4)
Ru2 C29 2.066(4)
Ru2 B1 2.074(4)
Ru2 C28 2.076(4)
Ru2 C20 2.236(3)
Ru2 C22 2.246(3)
Ru2 C19 2.251(3)
Ru2 C18 2.255(3)
Ru2 C21 2.255(3)
Ru2 Fe1 2.6354(6)
Ru2 Fe3 2.6499(6)
Fe1 C1 1.761(5)
Fe1 C2 1.792(4)
Fe1 B2 2.029(4)
Fe1 B1 2.056(4)
Fe1 C29 2.089(4)
Fe1 Fe3 2.4838(8)
Fe1 Fe2 2.6735(8)
Fe2 C5 1.767(5)
Fe2 C4 1.790(5)
Fe2 C3 1.791(5)
Fe2 B2 1.942(4)
Fe2 Fe3 2.6800(7)
Fe2 H2B 1.63(4)
Fe3 C6 1.768(4)
Fe3 C7 1.785(5)
Fe3 B2 2.034(4)
Fe3 C28 2.071(4)
Fe3 B1 2.076(4)
B1 H1B 1.16(3)
C28 O10 1.222(6)
B2 H2B 1.23(4)
C29 O11 1.220(6)
O1 C1 1.139(6)
O2 C2 1.139(5)
O3 C3 1.144(6)
O4 C4 1.148(6)
O5 C5 1.142(5)
O6 C6 1.154(5)
O7 C7 1.139(5)
C8 C9 1.428(5)
C8 C12 1.430(5)
C8 C13 1.499(5)
C9 C10 1.429(5)
C9 C14 1.489(6)
C10 C11 1.419(5)
C10 C15 1.495(5)
C11 C12 1.418(5)
C11 C16 1.500(5)
C12 C17 1.485(6)
C13 H13A 0.9800
C13 H13B 0.9800
C13 H13C 0.9800
C14 H14A 0.9800
C14 H14B 0.9800
C14 H14C 0.9800
C15 H15A 0.9800
C15 H15B 0.9800
C15 H15C 0.9800
C16 H16A 0.9800
C16 H16B 0.9800
C16 H16C 0.9800
C17 H17A 0.9800
C17 H17B 0.9800
C17 H17C 0.9800
C18 C19 1.409(5)
C18 C22 1.434(5)
C18 C23 1.500(5)
C19 C20 1.439(5)
C19 C24 1.493(5)
C20 C21 1.420(5)
C20 C25 1.493(6)
C21 C22 1.428(5)
C21 C26 1.491(5)
C22 C27 1.494(6)
C23 H23A 0.9800
C23 H23B 0.9800
C23 H23C 0.9800
C24 H24A 0.9800
C24 H24B 0.9800
C24 H24C 0.9800
C25 H25A 0.9800
C25 H25B 0.9800
C25 H25C 0.9800
C26 H26A 0.9800
C26 H26B 0.9800
C26 H26C 0.9800
C27 H27A 0.9800
C27 H27B 0.9800
C27 H27C 0.9800

loop_
_geom_torsion_atom_site_label_1
_geom_torsion_atom_site_label_2
_geom_torsion_atom_site_label_3
_geom_torsion_atom_site_label_4
_geom_torsion
B2 Ru1 Ru2 C29 -95.56(19)
C28 Ru1 Ru2 C29 169.80(18)
C8 Ru1 Ru2 C29 147.9(11)
C12 Ru1 Ru2 C29 138.23(19)
C9 Ru1 Ru2 C29 26.4(2)
C11 Ru1 Ru2 C29 101.76(17)
C10 Ru1 Ru2 C29 61.03(17)
Fe1 Ru1 Ru2 C29 -62.64(13)
Fe3 Ru1 Ru2 C29 -128.71(13)
B2 Ru1 Ru2 B1 -0.16(19)
C29 Ru1 Ru2 B1 95.40(18)
C28 Ru1 Ru2 B1 -94.80(18)
C8 Ru1 Ru2 B1 -116.7(11)
C12 Ru1 Ru2 B1 -126.37(19)
C9 Ru1 Ru2 B1 121.8(2)
C11 Ru1 Ru2 B1 -162.84(16)
C10 Ru1 Ru2 B1 156.43(17)
Fe1 Ru1 Ru2 B1 32.77(13)
Fe3 Ru1 Ru2 B1 -33.31(13)
B2 Ru1 Ru2 C28 94.64(18)
C29 Ru1 Ru2 C28 -169.80(18)
C8 Ru1 Ru2 C28 -21.9(11)
C12 Ru1 Ru2 C28 -31.57(19)
C9 Ru1 Ru2 C28 -143.4(2)
C11 Ru1 Ru2 C28 -68.04(16)
C10 Ru1 Ru2 C28 -108.77(16)
Fe1 Ru1 Ru2 C28 127.56(13)
Fe3 Ru1 Ru2 C28 61.49(13)
B2 Ru1 Ru2 C20 118.9(2)
C29 Ru1 Ru2 C20 -145.6(2)
C28 Ru1 Ru2 C20 24.2(2)
C8 Ru1 Ru2 C20 2.3(11)
C12 Ru1 Ru2 C20 -7.3(2)
C9 Ru1 Ru2 C20 -119.2(2)
C11 Ru1 Ru2 C20 -43.8(2)
C10 Ru1 Ru2 C20 -84.5(2)
Fe1 Ru1 Ru2 C20 151.78(18)
Fe3 Ru1 Ru2 C20 85.71(18)
B2 Ru1 Ru2 C22 -127.42(19)
C29 Ru1 Ru2 C22 -31.86(19)
C28 Ru1 Ru2 C22 137.94(19)
C8 Ru1 Ru2 C22 116.0(11)
C12 Ru1 Ru2 C22 106.37(19)
C9 Ru1 Ru2 C22 -5.5(2)
C11 Ru1 Ru2 C22 69.90(17)
C10 Ru1 Ru2 C22 29.17(17)
Fe1 Ru1 Ru2 C22 -94.50(14)
Fe3 Ru1 Ru2 C22 -160.57(14)
B2 Ru1 Ru2 C19 154.02(18)
C29 Ru1 Ru2 C19 -110.42(17)
C28 Ru1 Ru2 C19 59.38(17)
C8 Ru1 Ru2 C19 37.5(11)
C12 Ru1 Ru2 C19 27.81(17)
C9 Ru1 Ru2 C19 -84.05(19)
C11 Ru1 Ru2 C19 -8.66(15)
C10 Ru1 Ru2 C19 -49.39(15)
Fe1 Ru1 Ru2 C19 -173.06(11)
Fe3 Ru1 Ru2 C19 120.87(11)
B2 Ru1 Ru2 C18 -165.14(17)
C29 Ru1 Ru2 C18 -69.58(17)
C28 Ru1 Ru2 C18 100.22(17)
C8 Ru1 Ru2 C18 78.3(11)
C12 Ru1 Ru2 C18 68.65(17)
C9 Ru1 Ru2 C18 -43.21(19)
C11 Ru1 Ru2 C18 32.18(15)
C10 Ru1 Ru2 C18 -8.55(15)
Fe1 Ru1 Ru2 C18 -132.22(11)
Fe3 Ru1 Ru2 C18 161.70(11)
B2 Ru1 Ru2 C21 -110.6(8)
C29 Ru1 Ru2 C21 -15.0(8)
C28 Ru1 Ru2 C21 154.8(8)
C8 Ru1 Ru2 C21 132.9(13)
C12 Ru1 Ru2 C21 123.2(8)
C9 Ru1 Ru2 C21 11.4(8)
C11 Ru1 Ru2 C21 86.8(8)
C10 Ru1 Ru2 C21 46.0(8)
Fe1 Ru1 Ru2 C21 -77.6(8)
Fe3 Ru1 Ru2 C21 -143.7(8)
B2 Ru1 Ru2 Fe1 -32.92(14)
C29 Ru1 Ru2 Fe1 62.64(13)
C28 Ru1 Ru2 Fe1 -127.56(13)
C8 Ru1 Ru2 Fe1 -149.5(11)
C12 Ru1 Ru2 Fe1 -159.13(13)
C9 Ru1 Ru2 Fe1 89.01(16)
C11 Ru1 Ru2 Fe1 164.40(10)
C10 Ru1 Ru2 Fe1 123.67(11)
Fe3 Ru1 Ru2 Fe1 -66.07(2)
B2 Ru1 Ru2 Fe3 33.15(14)
C29 Ru1 Ru2 Fe3 128.71(13)
C28 Ru1 Ru2 Fe3 -61.49(13)
C8 Ru1 Ru2 Fe3 -83.4(11)
C12 Ru1 Ru2 Fe3 -93.06(13)
C9 Ru1 Ru2 Fe3 155.09(16)
C11 Ru1 Ru2 Fe3 -129.53(10)
C10 Ru1 Ru2 Fe3 -170.26(11)
Fe1 Ru1 Ru2 Fe3 66.07(2)
C29 Ru2 Fe1 C1 -113.0(3)
B1 Ru2 Fe1 C1 50.0(3)
C28 Ru2 Fe1 C1 148.0(2)
C20 Ru2 Fe1 C1 33.2(3)
C22 Ru2 Fe1 C1 -42.7(2)
C19 Ru2 Fe1 C1 -95.0(9)
C18 Ru2 Fe1 C1 -79.7(3)
C21 Ru2 Fe1 C1 -1.3(2)
Fe3 Ru2 Fe1 C1 113.9(2)
Ru1 Ru2 Fe1 C1 -174.3(2)
C29 Ru2 Fe1 C2 -11.4(2)
B1 Ru2 Fe1 C2 151.6(2)
C28 Ru2 Fe1 C2 -110.43(19)
C20 Ru2 Fe1 C2 134.8(2)
C22 Ru2 Fe1 C2 58.91(19)
C19 Ru2 Fe1 C2 6.6(8)
C18 Ru2 Fe1 C2 21.9(2)
C21 Ru2 Fe1 C2 100.3(2)
Fe3 Ru2 Fe1 C2 -144.49(16)
Ru1 Ru2 Fe1 C2 -72.69(16)
C29 Ru2 Fe1 B2 93.53(18)
B1 Ru2 Fe1 B2 -103.5(2)
C28 Ru2 Fe1 B2 -5.50(16)
C20 Ru2 Fe1 B2 -120.2(2)
C22 Ru2 Fe1 B2 163.84(16)
C19 Ru2 Fe1 B2 111.6(8)
C18 Ru2 Fe1 B2 126.79(17)
C21 Ru2 Fe1 B2 -154.79(16)
Fe3 Ru2 Fe1 B2 -39.56(12)
Ru1 Ru2 Fe1 B2 32.24(12)
C29 Ru2 Fe1 B1 -163.0(2)
C28 Ru2 Fe1 B1 97.98(19)
C20 Ru2 Fe1 B1 -16.8(2)
C22 Ru2 Fe1 B1 -92.68(19)
C19 Ru2 Fe1 B1 -144.9(8)
C18 Ru2 Fe1 B1 -129.7(2)
C21 Ru2 Fe1 B1 -51.3(2)
Fe3 Ru2 Fe1 B1 63.92(16)
Ru1 Ru2 Fe1 B1 135.72(16)
B1 Ru2 Fe1 C29 163.0(2)
C28 Ru2 Fe1 C29 -99.03(17)
C20 Ru2 Fe1 C29 146.2(2)
C22 Ru2 Fe1 C29 70.31(17)
C19 Ru2 Fe1 C29 18.0(8)
C18 Ru2 Fe1 C29 33.26(19)
C21 Ru2 Fe1 C29 111.67(17)
Fe3 Ru2 Fe1 C29 -133.09(13)
Ru1 Ru2 Fe1 C29 -61.29(13)
C29 Ru2 Fe1 Fe3 133.09(13)
B1 Ru2 Fe1 Fe3 -63.92(16)
C28 Ru2 Fe1 Fe3 34.06(10)
C20 Ru2 Fe1 Fe3 -80.68(18)
C22 Ru2 Fe1 Fe3 -156.60(10)
C19 Ru2 Fe1 Fe3 151.1(8)
C18 Ru2 Fe1 Fe3 166.35(13)
C21 Ru2 Fe1 Fe3 -115.24(11)
Ru1 Ru2 Fe1 Fe3 71.801(17)
C29 Ru2 Fe1 Ru1 61.29(13)
B1 Ru2 Fe1 Ru1 -135.72(16)
C28 Ru2 Fe1 Ru1 -37.74(10)
C20 Ru2 Fe1 Ru1 -152.48(18)
C22 Ru2 Fe1 Ru1 131.60(10)
C19 Ru2 Fe1 Ru1 79.3(8)
C18 Ru2 Fe1 Ru1 94.55(13)
C21 Ru2 Fe1 Ru1 172.96(11)
Fe3 Ru2 Fe1 Ru1 -71.801(17)
C29 Ru2 Fe1 Fe2 134.91(13)
B1 Ru2 Fe1 Fe2 -62.10(16)
C28 Ru2 Fe1 Fe2 35.88(10)
C20 Ru2 Fe1 Fe2 -78.86(19)
C22 Ru2 Fe1 Fe2 -154.78(10)
C19 Ru2 Fe1 Fe2 153.0(8)
C18 Ru2 Fe1 Fe2 168.17(13)
C21 Ru2 Fe1 Fe2 -113.42(11)
Fe3 Ru2 Fe1 Fe2 1.82(2)
Ru1 Ru2 Fe1 Fe2 73.62(2)
B2 Ru1 Fe1 C1 156.5(8)
C29 Ru1 Fe1 C1 -38.1(7)
C28 Ru1 Fe1 C1 58.7(7)
C8 Ru1 Fe1 C1 -161.2(7)
C12 Ru1 Fe1 C1 164.1(8)
C9 Ru1 Fe1 C1 -119.6(7)
C11 Ru1 Fe1 C1 -47.6(8)
C10 Ru1 Fe1 C1 -79.9(7)
Fe3 Ru1 Fe1 C1 93.6(7)
Ru2 Ru1 Fe1 C1 21.9(7)
B2 Ru1 Fe1 C2 -92.4(2)
C29 Ru1 Fe1 C2 73.04(18)
C28 Ru1 Fe1 C2 169.85(16)
C8 Ru1 Fe1 C2 -50.02(18)
C12 Ru1 Fe1 C2 -84.7(3)
C9 Ru1 Fe1 C2 -8.45(17)
C11 Ru1 Fe1 C2 63.6(4)
C10 Ru1 Fe1 C2 31.26(18)
Fe3 Ru1 Fe1 C2 -155.30(13)
Ru2 Ru1 Fe1 C2 133.08(13)
C29 Ru1 Fe1 B2 165.4(2)
C28 Ru1 Fe1 B2 -97.8(2)
C8 Ru1 Fe1 B2 42.3(2)
C12 Ru1 Fe1 B2 7.6(3)
C9 Ru1 Fe1 B2 83.9(2)
C11 Ru1 Fe1 B2 155.9(4)
C10 Ru1 Fe1 B2 123.6(2)
Fe3 Ru1 Fe1 B2 -62.94(17)
Ru2 Ru1 Fe1 B2 -134.57(17)
B2 Ru1 Fe1 B1 101.2(2)
C29 Ru1 Fe1 B1 -93.38(18)
C28 Ru1 Fe1 B1 3.42(15)
C8 Ru1 Fe1 B1 143.56(17)
C12 Ru1 Fe1 B1 108.8(3)
C9 Ru1 Fe1 B1 -174.87(16)
C11 Ru1 Fe1 B1 -102.8(4)
C10 Ru1 Fe1 B1 -135.16(17)
Fe3 Ru1 Fe1 B1 38.28(12)
Ru2 Ru1 Fe1 B1 -33.35(12)
B2 Ru1 Fe1 C29 -165.4(2)
C28 Ru1 Fe1 C29 96.81(17)
C8 Ru1 Fe1 C29 -123.06(18)
C12 Ru1 Fe1 C29 -157.8(3)
C9 Ru1 Fe1 C29 -81.49(17)
C11 Ru1 Fe1 C29 -9.5(4)
C10 Ru1 Fe1 C29 -41.78(18)
Fe3 Ru1 Fe1 C29 131.66(13)
Ru2 Ru1 Fe1 C29 60.04(13)
B2 Ru1 Fe1 Fe3 62.94(17)
C29 Ru1 Fe1 Fe3 -131.66(13)
C28 Ru1 Fe1 Fe3 -34.85(10)
C8 Ru1 Fe1 Fe3 105.28(12)
C12 Ru1 Fe1 Fe3 70.6(3)
C9 Ru1 Fe1 Fe3 146.85(11)
C11 Ru1 Fe1 Fe3 -141.1(3)
C10 Ru1 Fe1 Fe3 -173.44(12)
Ru2 Ru1 Fe1 Fe3 -71.628(17)
B2 Ru1 Fe1 Ru2 134.57(17)
C29 Ru1 Fe1 Ru2 -60.04(13)
C28 Ru1 Fe1 Ru2 36.77(10)
C8 Ru1 Fe1 Ru2 176.91(12)
C12 Ru1 Fe1 Ru2 142.2(2)
C9 Ru1 Fe1 Ru2 -141.52(11)
C11 Ru1 Fe1 Ru2 -69.5(3)
C10 Ru1 Fe1 Ru2 -101.81(12)
Fe3 Ru1 Fe1 Ru2 71.628(17)
B2 Ru1 Fe1 Fe2 6.77(17)
C29 Ru1 Fe1 Fe2 172.17(13)
C28 Ru1 Fe1 Fe2 -91.02(10)
C8 Ru1 Fe1 Fe2 49.11(13)
C12 Ru1 Fe1 Fe2 14.4(3)
C9 Ru1 Fe1 Fe2 90.68(11)
C11 Ru1 Fe1 Fe2 162.7(3)
C10 Ru1 Fe1 Fe2 130.39(12)
Fe3 Ru1 Fe1 Fe2 -56.17(2)
Ru2 Ru1 Fe1 Fe2 -127.80(2)
C1 Fe1 Fe2 C5 -34.1(3)
C2 Fe1 Fe2 C5 -124.8(2)
B2 Fe1 Fe2 C5 145.3(3)
B1 Fe1 Fe2 C5 37.2(2)
C29 Fe1 Fe2 C5 148.8(3)
Fe3 Fe1 Fe2 C5 82.3(2)
Ru2 Fe1 Fe2 C5 80.4(2)
Ru1 Fe1 Fe2 C5 138.3(2)
C1 Fe1 Fe2 C4 -132.9(4)
C2 Fe1 Fe2 C4 136.3(4)
B2 Fe1 Fe2 C4 46.4(5)
B1 Fe1 Fe2 C4 -61.6(4)
C29 Fe1 Fe2 C4 49.9(5)
Fe3 Fe1 Fe2 C4 -16.6(4)
Ru2 Fe1 Fe2 C4 -18.4(4)
Ru1 Fe1 Fe2 C4 39.5(4)
C1 Fe1 Fe2 C3 62.7(2)
C2 Fe1 Fe2 C3 -28.04(18)
B2 Fe1 Fe2 C3 -117.9(2)
B1 Fe1 Fe2 C3 134.00(18)
C29 Fe1 Fe2 C3 -114.5(2)
Fe3 Fe1 Fe2 C3 179.04(14)
Ru2 Fe1 Fe2 C3 177.22(13)
Ru1 Fe1 Fe2 C3 -124.88(13)
C1 Fe1 Fe2 B2 -179.4(2)
C2 Fe1 Fe2 B2 89.9(2)
B1 Fe1 Fe2 B2 -108.1(2)
C29 Fe1 Fe2 B2 3.5(2)
Fe3 Fe1 Fe2 B2 -63.02(18)
Ru2 Fe1 Fe2 B2 -64.83(18)
Ru1 Fe1 Fe2 B2 -6.94(17)
C1 Fe1 Fe2 Fe3 -116.35(16)
C2 Fe1 Fe2 Fe3 152.92(12)
B2 Fe1 Fe2 Fe3 63.02(18)
B1 Fe1 Fe2 Fe3 -45.04(12)
C29 Fe1 Fe2 Fe3 66.51(18)
Ru2 Fe1 Fe2 Fe3 -1.81(2)
Ru1 Fe1 Fe2 Fe3 56.078(18)
C1 Fe1 Fe3 C6 -3.6(3)
C2 Fe1 Fe3 C6 -148.4(3)
B2 Fe1 Fe3 C6 -144.1(2)
B1 Fe1 Fe3 C6 28.8(2)
C29 Fe1 Fe3 C6 123.37(19)
Ru2 Fe1 Fe3 C6 88.66(15)
Ru1 Fe1 Fe3 C6 159.50(16)
Fe2 Fe1 Fe3 C6 -89.66(16)
C1 Fe1 Fe3 C7 142.7(3)
C2 Fe1 Fe3 C7 -2.1(3)
B2 Fe1 Fe3 C7 2.2(3)
B1 Fe1 Fe3 C7 175.0(3)
C29 Fe1 Fe3 C7 -90.4(3)
Ru2 Fe1 Fe3 C7 -125.1(2)
Ru1 Fe1 Fe3 C7 -54.2(2)
Fe2 Fe1 Fe3 C7 56.6(2)
C1 Fe1 Fe3 B2 140.5(3)
C2 Fe1 Fe3 B2 -4.3(3)
B1 Fe1 Fe3 B2 172.84(19)
C29 Fe1 Fe3 B2 -92.57(17)
Ru2 Fe1 Fe3 B2 -127.28(14)
Ru1 Fe1 Fe3 B2 -56.43(14)
Fe2 Fe1 Fe3 B2 54.41(14)
C1 Fe1 Fe3 C28 -126.8(2)
C2 Fe1 Fe3 C28 88.4(3)
B2 Fe1 Fe3 C28 92.72(17)
B1 Fe1 Fe3 C28 -94.44(17)
C29 Fe1 Fe3 C28 0.15(15)
Ru2 Fe1 Fe3 C28 -34.56(10)
Ru1 Fe1 Fe3 C28 36.29(10)
Fe2 Fe1 Fe3 C28 147.12(11)
C1 Fe1 Fe3 B1 -32.4(3)
C2 Fe1 Fe3 B1 -177.2(3)
B2 Fe1 Fe3 B1 -172.84(19)
C29 Fe1 Fe3 B1 94.59(17)
Ru2 Fe1 Fe3 B1 59.88(13)
Ru1 Fe1 Fe3 B1 130.73(14)
Fe2 Fe1 Fe3 B1 -118.43(14)
C1 Fe1 Fe3 Ru2 -92.3(2)
C2 Fe1 Fe3 Ru2 123.0(2)
B2 Fe1 Fe3 Ru2 127.28(14)
B1 Fe1 Fe3 Ru2 -59.88(13)
C29 Fe1 Fe3 Ru2 34.71(10)
Ru1 Fe1 Fe3 Ru2 70.847(13)
Fe2 Fe1 Fe3 Ru2 -178.32(2)
C1 Fe1 Fe3 Ru1 -163.1(2)
C2 Fe1 Fe3 Ru1 52.1(2)
B2 Fe1 Fe3 Ru1 56.43(14)
B1 Fe1 Fe3 Ru1 -130.73(13)
C29 Fe1 Fe3 Ru1 -36.14(10)
Ru2 Fe1 Fe3 Ru1 -70.847(13)
Fe2 Fe1 Fe3 Ru1 110.837(19)
C1 Fe1 Fe3 Fe2 86.1(2)
C2 Fe1 Fe3 Fe2 -58.7(2)
B2 Fe1 Fe3 Fe2 -54.41(14)
B1 Fe1 Fe3 Fe2 118.43(13)
C29 Fe1 Fe3 Fe2 -146.97(10)
Ru2 Fe1 Fe3 Fe2 178.32(2)
Ru1 Fe1 Fe3 Fe2 -110.837(19)
C29 Ru2 Fe3 C6 -151.93(19)
B1 Ru2 Fe3 C6 -53.8(2)
C28 Ru2 Fe3 C6 109.4(2)
C20 Ru2 Fe3 C6 26.70(19)
C22 Ru2 Fe3 C6 -45.5(3)
C19 Ru2 Fe3 C6 66.65(19)
C18 Ru2 Fe3 C6 95.6(3)
C21 Ru2 Fe3 C6 -13.46(19)
Fe1 Ru2 Fe3 C6 -117.18(16)
Ru1 Ru2 Fe3 C6 171.11(16)
C29 Ru2 Fe3 C7 106.6(2)
B1 Ru2 Fe3 C7 -155.2(2)
C28 Ru2 Fe3 C7 8.0(2)
C20 Ru2 Fe3 C7 -74.8(2)
C22 Ru2 Fe3 C7 -147.0(3)
C19 Ru2 Fe3 C7 -34.8(2)
C18 Ru2 Fe3 C7 -5.9(4)
C21 Ru2 Fe3 C7 -114.9(2)
Fe1 Ru2 Fe3 C7 141.35(18)
Ru1 Ru2 Fe3 C7 69.64(18)
C29 Ru2 Fe3 B2 4.64(16)
B1 Ru2 Fe3 B2 102.8(2)
C28 Ru2 Fe3 B2 -94.01(18)
C20 Ru2 Fe3 B2 -176.73(16)
C22 Ru2 Fe3 B2 111.1(3)
C19 Ru2 Fe3 B2 -136.78(17)
C18 Ru2 Fe3 B2 -107.9(3)
C21 Ru2 Fe3 B2 143.10(17)
Fe1 Ru2 Fe3 B2 39.38(12)
Ru1 Ru2 Fe3 B2 -32.33(12)
C29 Ru2 Fe3 C28 98.65(17)
B1 Ru2 Fe3 C28 -163.2(2)
C20 Ru2 Fe3 C28 -82.72(17)
C22 Ru2 Fe3 C28 -154.9(3)
C19 Ru2 Fe3 C28 -42.77(18)
C18 Ru2 Fe3 C28 -13.9(3)
C21 Ru2 Fe3 C28 -122.89(18)
Fe1 Ru2 Fe3 C28 133.39(14)
Ru1 Ru2 Fe3 C28 61.68(14)
C29 Ru2 Fe3 B1 -98.17(18)
C28 Ru2 Fe3 B1 163.2(2)
C20 Ru2 Fe3 B1 80.46(19)
C22 Ru2 Fe3 B1 8.3(3)
C19 Ru2 Fe3 B1 120.41(19)
C18 Ru2 Fe3 B1 149.3(3)
C21 Ru2 Fe3 B1 40.3(2)
Fe1 Ru2 Fe3 B1 -63.42(16)
Ru1 Ru2 Fe3 B1 -135.13(16)
C29 Ru2 Fe3 Fe1 -34.74(10)
B1 Ru2 Fe3 Fe1 63.42(16)
C28 Ru2 Fe3 Fe1 -133.39(14)
C20 Ru2 Fe3 Fe1 143.89(11)
C22 Ru2 Fe3 Fe1 71.7(3)
C19 Ru2 Fe3 Fe1 -176.16(11)
C18 Ru2 Fe3 Fe1 -147.3(3)
C21 Ru2 Fe3 Fe1 103.72(12)
Ru1 Ru2 Fe3 Fe1 -71.707(17)
C29 Ru2 Fe3 Ru1 36.96(10)
B1 Ru2 Fe3 Ru1 135.13(16)
C28 Ru2 Fe3 Ru1 -61.68(13)
C20 Ru2 Fe3 Ru1 -144.40(11)
C22 Ru2 Fe3 Ru1 143.4(3)
C19 Ru2 Fe3 Ru1 -104.45(11)
C18 Ru2 Fe3 Ru1 -75.6(3)
C21 Ru2 Fe3 Ru1 175.43(12)
Fe1 Ru2 Fe3 Ru1 71.707(17)
C29 Ru2 Fe3 Fe2 -36.54(10)
B1 Ru2 Fe3 Fe2 61.63(16)
C28 Ru2 Fe3 Fe2 -135.19(14)
C20 Ru2 Fe3 Fe2 142.09(11)
C22 Ru2 Fe3 Fe2 69.9(3)
C19 Ru2 Fe3 Fe2 -177.96(11)
C18 Ru2 Fe3 Fe2 -149.1(3)
C21 Ru2 Fe3 Fe2 101.93(12)
Fe1 Ru2 Fe3 Fe2 -1.80(2)
Ru1 Ru2 Fe3 Fe2 -73.50(2)
B2 Ru1 Fe3 C6 -163.4(5)
C29 Ru1 Fe3 C6 -65.2(5)
C28 Ru1 Fe3 C6 31.1(5)
C8 Ru1 Fe3 C6 145.1(5)
C12 Ru1 Fe3 C6 103.4(5)
C9 Ru1 Fe3 C6 179.0(5)
C11 Ru1 Fe3 C6 66.2(5)
C10 Ru1 Fe3 C6 45.9(8)
Fe1 Ru1 Fe3 C6 -100.4(5)
Ru2 Ru1 Fe3 C6 -29.2(5)
B2 Ru1 Fe3 C7 89.7(2)
C29 Ru1 Fe3 C7 -172.05(18)
C28 Ru1 Fe3 C7 -75.7(2)
C8 Ru1 Fe3 C7 38.21(19)
C12 Ru1 Fe3 C7 -3.45(18)
C9 Ru1 Fe3 C7 72.1(2)
C11 Ru1 Fe3 C7 -40.71(19)
C10 Ru1 Fe3 C7 -61.0(6)
Fe1 Ru1 Fe3 C7 152.74(15)
Ru2 Ru1 Fe3 C7 -136.08(15)
C29 Ru1 Fe3 B2 98.2(2)
C28 Ru1 Fe3 B2 -165.5(2)
C8 Ru1 Fe3 B2 -51.5(2)
C12 Ru1 Fe3 B2 -93.2(2)
C9 Ru1 Fe3 B2 -17.6(3)
C11 Ru1 Fe3 B2 -130.5(2)
C10 Ru1 Fe3 B2 -150.7(6)
Fe1 Ru1 Fe3 B2 62.99(17)
Ru2 Ru1 Fe3 B2 134.18(17)
B2 Ru1 Fe3 C28 165.5(2)
C29 Ru1 Fe3 C28 -96.33(17)
C8 Ru1 Fe3 C28 113.93(18)
C12 Ru1 Fe3 C28 72.27(17)
C9 Ru1 Fe3 C28 147.9(2)
C11 Ru1 Fe3 C28 35.01(18)
C10 Ru1 Fe3 C28 14.8(6)
Fe1 Ru1 Fe3 C28 -131.54(13)
Ru2 Ru1 Fe3 C28 -60.36(13)
B2 Ru1 Fe3 B1 -100.7(2)
C29 Ru1 Fe3 B1 -2.53(15)
C28 Ru1 Fe3 B1 93.80(18)
C8 Ru1 Fe3 B1 -152.27(16)
C12 Ru1 Fe3 B1 166.08(16)
C9 Ru1 Fe3 B1 -118.3(2)
C11 Ru1 Fe3 B1 128.81(17)
C10 Ru1 Fe3 B1 108.6(6)
Fe1 Ru1 Fe3 B1 -37.74(12)
Ru2 Ru1 Fe3 B1 33.44(11)
B2 Ru1 Fe3 Fe1 -62.99(17)
C29 Ru1 Fe3 Fe1 35.21(10)
C28 Ru1 Fe3 Fe1 131.54(13)
C8 Ru1 Fe3 Fe1 -114.53(12)
C12 Ru1 Fe3 Fe1 -156.19(11)
C9 Ru1 Fe3 Fe1 -80.60(19)
C11 Ru1 Fe3 Fe1 166.55(13)
C10 Ru1 Fe3 Fe1 146.3(6)
Ru2 Ru1 Fe3 Fe1 71.181(17)
B2 Ru1 Fe3 Ru2 -134.18(17)
C29 Ru1 Fe3 Ru2 -35.97(10)
C28 Ru1 Fe3 Ru2 60.36(13)
C8 Ru1 Fe3 Ru2 174.29(12)
C12 Ru1 Fe3 Ru2 132.63(11)
C9 Ru1 Fe3 Ru2 -151.78(19)
C11 Ru1 Fe3 Ru2 95.36(13)
C10 Ru1 Fe3 Ru2 75.1(6)
Fe1 Ru1 Fe3 Ru2 -71.181(17)
B2 Ru1 Fe3 Fe2 -7.06(17)
C29 Ru1 Fe3 Fe2 91.14(10)
C28 Ru1 Fe3 Fe2 -172.53(13)
C8 Ru1 Fe3 Fe2 -58.60(12)
C12 Ru1 Fe3 Fe2 -100.25(11)
C9 Ru1 Fe3 Fe2 -24.67(19)
C11 Ru1 Fe3 Fe2 -137.52(13)
C10 Ru1 Fe3 Fe2 -157.8(6)
Fe1 Ru1 Fe3 Fe2 55.93(2)
Ru2 Ru1 Fe3 Fe2 127.11(2)
C5 Fe2 Fe3 C6 24.1(3)
C4 Fe2 Fe3 C6 -68.7(2)
C3 Fe2 Fe3 C6 114.9(3)
B2 Fe2 Fe3 C6 179.9(2)
Fe1 Fe2 Fe3 C6 116.92(14)
C5 Fe2 Fe3 C7 115.3(2)
C4 Fe2 Fe3 C7 22.55(19)
C3 Fe2 Fe3 C7 -153.8(3)
B2 Fe2 Fe3 C7 -88.8(2)
Fe1 Fe2 Fe3 C7 -151.83(13)
C5 Fe2 Fe3 B2 -155.8(3)
C4 Fe2 Fe3 B2 111.4(2)
C3 Fe2 Fe3 B2 -65.0(3)
Fe1 Fe2 Fe3 B2 -63.00(17)
C5 Fe2 Fe3 C28 -158.5(3)
C4 Fe2 Fe3 C28 108.7(2)
C3 Fe2 Fe3 C28 -67.7(3)
B2 Fe2 Fe3 C28 -2.7(2)
Fe1 Fe2 Fe3 C28 -65.70(18)
C5 Fe2 Fe3 B1 -48.4(2)
C4 Fe2 Fe3 B1 -141.16(18)
C3 Fe2 Fe3 B1 42.5(3)
B2 Fe2 Fe3 B1 107.5(2)
Fe1 Fe2 Fe3 B1 44.46(12)
C5 Fe2 Fe3 Fe1 -92.8(2)
C4 Fe2 Fe3 Fe1 174.38(14)
C3 Fe2 Fe3 Fe1 -2.0(3)
B2 Fe2 Fe3 Fe1 63.00(17)
C5 Fe2 Fe3 Ru2 -91.1(2)
C4 Fe2 Fe3 Ru2 176.17(14)
C3 Fe2 Fe3 Ru2 -0.2(3)
B2 Fe2 Fe3 Ru2 64.78(17)
Fe1 Fe2 Fe3 Ru2 1.79(2)
C5 Fe2 Fe3 Ru1 -148.6(2)
C4 Fe2 Fe3 Ru1 118.62(14)
C3 Fe2 Fe3 Ru1 -57.7(3)
B2 Fe2 Fe3 Ru1 7.24(17)
Fe1 Fe2 Fe3 Ru1 -55.759(18)
C1 Fe1 B1 Ru2 -128.3(3)
C2 Fe1 B1 Ru2 -102.1(4)
B2 Fe1 B1 Ru2 87.78(16)
C29 Fe1 B1 Ru2 -13.17(16)
Fe3 Fe1 B1 Ru2 81.90(12)
Ru1 Fe1 B1 Ru2 38.78(12)
Fe2 Fe1 B1 Ru2 133.30(10)
C1 Fe1 B1 Fe3 149.8(3)
C2 Fe1 B1 Fe3 176.0(4)
B2 Fe1 B1 Fe3 5.88(16)
C29 Fe1 B1 Fe3 -95.07(13)
Ru2 Fe1 B1 Fe3 -81.90(12)
Ru1 Fe1 B1 Fe3 -43.12(10)
Fe2 Fe1 B1 Fe3 51.40(9)
C29 Ru2 B1 Fe1 13.33(16)
C28 Ru2 B1 Fe1 -88.42(15)
C20 Ru2 B1 Fe1 170.80(14)
C22 Ru2 B1 Fe1 107.86(14)
C19 Ru2 B1 Fe1 175.01(13)
C18 Ru2 B1 Fe1 119.2(2)
C21 Ru2 B1 Fe1 136.59(15)
Fe3 Ru2 B1 Fe1 -75.42(12)
Ru1 Ru2 B1 Fe1 -37.47(12)
C29 Ru2 B1 Fe3 88.75(15)
C28 Ru2 B1 Fe3 -13.01(16)
C20 Ru2 B1 Fe3 -113.78(14)
C22 Ru2 B1 Fe3 -176.72(12)
C19 Ru2 B1 Fe3 -109.57(18)
C18 Ru2 B1 Fe3 -165.36(18)
C21 Ru2 B1 Fe3 -147.99(15)
Fe1 Ru2 B1 Fe3 75.42(12)
Ru1 Ru2 B1 Fe3 37.95(12)
C6 Fe3 B1 Fe1 -153.96(19)
C7 Fe3 B1 Fe1 -171.3(5)
B2 Fe3 B1 Fe1 -5.85(16)
C28 Fe3 B1 Fe1 94.85(14)
Ru2 Fe3 B1 Fe1 81.80(12)
Ru1 Fe3 B1 Fe1 42.80(10)
Fe2 Fe3 B1 Fe1 -51.18(9)
C6 Fe3 B1 Ru2 124.24(19)
C7 Fe3 B1 Ru2 106.8(5)
B2 Fe3 B1 Ru2 -87.65(15)
C28 Fe3 B1 Ru2 13.04(16)
Fe1 Fe3 B1 Ru2 -81.80(12)
Ru1 Fe3 B1 Ru2 -39.00(12)
Fe2 Fe3 B1 Ru2 -132.98(10)
C6 Fe3 C28 O10 52.0(5)
C7 Fe3 C28 O10 -34.6(4)
B2 Fe3 C28 O10 -127.2(4)
B1 Fe3 C28 O10 126.5(4)
Fe1 Fe3 C28 O10 179.9(4)
Ru2 Fe3 C28 O10 139.5(5)
Ru1 Fe3 C28 O10 -138.0(5)
Fe2 Fe3 C28 O10 -125.3(4)
C6 Fe3 C28 Ru2 -87.53(18)
C7 Fe3 C28 Ru2 -174.10(17)
B2 Fe3 C28 Ru2 93.27(15)
B1 Fe3 C28 Ru2 -13.03(16)
Fe1 Fe3 C28 Ru2 40.42(10)
Ru1 Fe3 C28 Ru2 82.48(11)
Fe2 Fe3 C28 Ru2 95.24(16)
C6 Fe3 C28 Ru1 -170.00(16)
C7 Fe3 C28 Ru1 103.43(16)
B2 Fe3 C28 Ru1 10.79(16)
B1 Fe3 C28 Ru1 -95.50(15)
Fe1 Fe3 C28 Ru1 -42.06(10)
Ru2 Fe3 C28 Ru1 -82.48(11)
Fe2 Fe3 C28 Ru1 12.8(2)
C29 Ru2 C28 O10 135.7(5)
B1 Ru2 C28 O10 -122.9(5)
C20 Ru2 C28 O10 -23.5(5)
C22 Ru2 C28 O10 25.9(6)
C19 Ru2 C28 O10 12.4(5)
C18 Ru2 C28 O10 39.7(5)
C21 Ru2 C28 O10 -32.6(5)
Fe1 Ru2 C28 O10 -173.1(5)
Fe3 Ru2 C28 O10 -135.9(5)
Ru1 Ru2 C28 O10 143.6(5)
C29 Ru2 C28 Fe3 -88.41(13)
B1 Ru2 C28 Fe3 13.03(16)
C20 Ru2 C28 Fe3 112.42(13)
C22 Ru2 C28 Fe3 161.8(2)
C19 Ru2 C28 Fe3 148.27(13)
C18 Ru2 C28 Fe3 175.60(11)
C21 Ru2 C28 Fe3 103.33(17)
Fe1 Ru2 C28 Fe3 -37.22(9)
Ru1 Ru2 C28 Fe3 -80.48(11)
C29 Ru2 C28 Ru1 -7.93(14)
B1 Ru2 C28 Ru1 93.52(14)
C20 Ru2 C28 Ru1 -167.10(11)
C22 Ru2 C28 Ru1 -117.7(2)
C19 Ru2 C28 Ru1 -131.25(12)
C18 Ru2 C28 Ru1 -103.92(13)
C21 Ru2 C28 Ru1 -176.19(12)
Fe1 Ru2 C28 Ru1 43.26(9)
Fe3 Ru2 C28 Ru1 80.48(11)
B2 Ru1 C28 O10 123.9(5)
C29 Ru1 C28 O10 -136.4(5)
C8 Ru1 C28 O10 33.6(5)
C12 Ru1 C28 O10 15.3(5)
C9 Ru1 C28 O10 -10.1(6)
C11 Ru1 C28 O10 -21.3(5)
C10 Ru1 C28 O10 -42.4(5)
Fe1 Ru1 C28 O10 173.2(4)
Fe3 Ru1 C28 O10 134.9(5)
Ru2 Ru1 C28 O10 -144.1(5)
B2 Ru1 C28 Fe3 -11.06(16)
C29 Ru1 C28 Fe3 88.64(13)
C8 Ru1 C28 Fe3 -101.36(15)
C12 Ru1 C28 Fe3 -119.67(12)
C9 Ru1 C28 Fe3 -145.1(2)
C11 Ru1 C28 Fe3 -156.25(12)
C10 Ru1 C28 Fe3 -177.35(11)
Fe1 Ru1 C28 Fe3 38.21(9)
Ru2 Ru1 C28 Fe3 80.93(11)
B2 Ru1 C28 Ru2 -91.99(15)
C29 Ru1 C28 Ru2 7.71(13)
C8 Ru1 C28 Ru2 177.70(11)
C12 Ru1 C28 Ru2 159.40(12)
C9 Ru1 C28 Ru2 134.0(2)
C11 Ru1 C28 Ru2 122.82(12)
C10 Ru1 C28 Ru2 101.71(14)
Fe1 Ru1 C28 Ru2 -42.72(9)
Fe3 Ru1 C28 Ru2 -80.93(11)
C5 Fe2 B2 Ru1 -8.4(11)
C4 Fe2 B2 Ru1 -127.7(10)
C3 Fe2 B2 Ru1 112.4(10)
Fe1 Fe2 B2 Ru1 36.9(9)
Fe3 Fe2 B2 Ru1 -38.9(9)
C5 Fe2 B2 Fe1 -45.3(3)
C4 Fe2 B2 Fe1 -164.52(17)
C3 Fe2 B2 Fe1 75.6(2)
Fe3 Fe2 B2 Fe1 -75.75(13)
C5 Fe2 B2 Fe3 30.4(4)
C4 Fe2 B2 Fe3 -88.8(2)
C3 Fe2 B2 Fe3 151.30(17)
Fe1 Fe2 B2 Fe3 75.75(13)
C29 Ru1 B2 Fe2 -48.3(10)
C28 Ru1 B2 Fe2 50.2(10)
C8 Ru1 B2 Fe2 176.4(10)
C12 Ru1 B2 Fe2 146.1(10)
C9 Ru1 B2 Fe2 -149.9(10)
C11 Ru1 B2 Fe2 153.4(8)
C10 Ru1 B2 Fe2 -147.5(9)
Fe1 Ru1 B2 Fe2 -37.0(9)
Fe3 Ru1 B2 Fe2 39.0(9)
Ru2 Ru1 B2 Fe2 0.8(10)
C29 Ru1 B2 Fe1 -11.32(17)
C28 Ru1 B2 Fe1 87.17(15)
C8 Ru1 B2 Fe1 -146.64(16)
C12 Ru1 B2 Fe1 -176.88(12)
C9 Ru1 B2 Fe1 -112.90(14)
C11 Ru1 B2 Fe1 -169.58(18)
C10 Ru1 B2 Fe1 -110.48(19)
Fe3 Ru1 B2 Fe1 76.03(12)
Ru2 Ru1 B2 Fe1 37.81(12)
C29 Ru1 B2 Fe3 -87.35(16)
C28 Ru1 B2 Fe3 11.14(16)
C8 Ru1 B2 Fe3 137.33(16)
C12 Ru1 B2 Fe3 107.09(14)
C9 Ru1 B2 Fe3 171.07(13)
C11 Ru1 B2 Fe3 114.4(2)
C10 Ru1 B2 Fe3 173.49(14)
Fe1 Ru1 B2 Fe3 -76.03(12)
Ru2 Ru1 B2 Fe3 -38.22(12)
C1 Fe1 B2 Fe2 1.1(4)
C2 Fe1 B2 Fe2 -96.34(17)
B1 Fe1 B2 Fe2 79.98(17)
C29 Fe1 B2 Fe2 -177.94(15)
Fe3 Fe1 B2 Fe2 85.95(14)
Ru2 Fe1 B2 Fe2 131.29(11)
Ru1 Fe1 B2 Fe2 170.6(2)
C1 Fe1 B2 Ru1 -169.5(3)
C2 Fe1 B2 Ru1 93.02(16)
B1 Fe1 B2 Ru1 -90.66(16)
C29 Fe1 B2 Ru1 11.42(17)
Fe3 Fe1 B2 Ru1 -84.69(14)
Ru2 Fe1 B2 Ru1 -39.35(13)
Fe2 Fe1 B2 Ru1 -170.6(2)
C1 Fe1 B2 Fe3 -84.8(3)
C2 Fe1 B2 Fe3 177.71(14)
B1 Fe1 B2 Fe3 -5.96(16)
C29 Fe1 B2 Fe3 96.12(14)
Ru2 Fe1 B2 Fe3 45.35(10)
Ru1 Fe1 B2 Fe3 84.69(14)
Fe2 Fe1 B2 Fe3 -85.95(14)
C6 Fe3 B2 Fe2 -0.2(4)
C7 Fe3 B2 Fe2 95.45(18)
C28 Fe3 B2 Fe2 178.40(15)
B1 Fe3 B2 Fe2 -79.91(17)
Fe1 Fe3 B2 Fe2 -85.79(14)
Ru2 Fe3 B2 Fe2 -130.74(11)
Ru1 Fe3 B2 Fe2 -170.2(2)
C6 Fe3 B2 Ru1 170.0(3)
C7 Fe3 B2 Ru1 -94.34(17)
C28 Fe3 B2 Ru1 -11.40(17)
B1 Fe3 B2 Ru1 90.29(16)
Fe1 Fe3 B2 Ru1 84.41(14)
Ru2 Fe3 B2 Ru1 39.46(13)
Fe2 Fe3 B2 Ru1 170.2(2)
C6 Fe3 B2 Fe1 85.6(4)
C7 Fe3 B2 Fe1 -178.76(15)
C28 Fe3 B2 Fe1 -95.81(14)
B1 Fe3 B2 Fe1 5.88(16)
Ru2 Fe3 B2 Fe1 -44.95(10)
Ru1 Fe3 B2 Fe1 -84.41(14)
Fe2 Fe3 B2 Fe1 85.79(14)
B1 Ru2 C29 O11 124.4(5)
C28 Ru2 C29 O11 -134.6(5)
C20 Ru2 C29 O11 -2.4(7)
C22 Ru2 C29 O11 16.4(5)
C19 Ru2 C29 O11 -40.2(5)
C18 Ru2 C29 O11 -20.8(5)
C21 Ru2 C29 O11 35.5(5)
Fe1 Ru2 C29 O11 137.5(5)
Fe3 Ru2 C29 O11 175.0(5)
Ru1 Ru2 C29 O11 -142.5(5)
B1 Ru2 C29 Fe1 -13.14(16)
C28 Ru2 C29 Fe1 87.91(13)
C20 Ru2 C29 Fe1 -139.9(2)
C22 Ru2 C29 Fe1 -121.14(12)
C19 Ru2 C29 Fe1 -177.72(11)
C18 Ru2 C29 Fe1 -158.30(12)
C21 Ru2 C29 Fe1 -102.00(14)
Fe3 Ru2 C29 Fe1 37.47(9)
Ru1 Ru2 C29 Fe1 79.96(11)
B1 Ru2 C29 Ru1 -93.10(15)
C28 Ru2 C29 Ru1 7.95(14)
C20 Ru2 C29 Ru1 140.2(2)
C22 Ru2 C29 Ru1 158.90(12)
C19 Ru2 C29 Ru1 102.32(14)
C18 Ru2 C29 Ru1 121.74(12)
C21 Ru2 C29 Ru1 178.04(10)
Fe1 Ru2 C29 Ru1 -79.96(11)
Fe3 Ru2 C29 Ru1 -42.49(9)
C1 Fe1 C29 O11 -52.9(5)
C2 Fe1 C29 O11 31.7(5)
B2 Fe1 C29 O11 126.5(5)
B1 Fe1 C29 O11 -126.3(5)
Fe3 Fe1 C29 O11 179.5(4)
Ru2 Fe1 C29 O11 -139.5(5)
Ru1 Fe1 C29 O11 137.3(5)
Fe2 Fe1 C29 O11 123.9(4)
C1 Fe1 C29 Ru2 86.6(2)
C2 Fe1 C29 Ru2 171.24(16)
B2 Fe1 C29 Ru2 -94.01(15)
B1 Fe1 C29 Ru2 13.25(16)
Fe3 Fe1 C29 Ru2 -40.96(10)
Ru1 Fe1 C29 Ru2 -83.13(11)
Fe2 Fe1 C29 Ru2 -96.56(16)
C1 Fe1 C29 Ru1 169.73(17)
C2 Fe1 C29 Ru1 -105.62(15)
B2 Fe1 C29 Ru1 -10.88(16)
B1 Fe1 C29 Ru1 96.39(15)
Fe3 Fe1 C29 Ru1 42.17(10)
Ru2 Fe1 C29 Ru1 83.13(11)
Fe2 Fe1 C29 Ru1 -13.4(2)
B2 Ru1 C29 O11 -125.2(5)
C28 Ru1 C29 O11 135.7(5)
C8 Ru1 C29 O11 -32.8(5)
C12 Ru1 C29 O11 26.5(6)
C9 Ru1 C29 O11 -21.8(5)
C11 Ru1 C29 O11 41.0(5)
C10 Ru1 C29 O11 13.8(5)
Fe1 Ru1 C29 O11 -136.3(5)
Fe3 Ru1 C29 O11 -174.5(5)
Ru2 Ru1 C29 O11 143.4(5)
B2 Ru1 C29 Ru2 91.35(15)
C28 Ru1 C29 Ru2 -7.74(13)
C8 Ru1 C29 Ru2 -176.25(13)
C12 Ru1 C29 Ru2 -116.9(2)
C9 Ru1 C29 Ru2 -165.27(12)
C11 Ru1 C29 Ru2 -102.48(13)
C10 Ru1 C29 Ru2 -129.68(13)
Fe1 Ru1 C29 Ru2 80.22(11)
Fe3 Ru1 C29 Ru2 42.06(9)
B2 Ru1 C29 Fe1 11.14(16)
C28 Ru1 C29 Fe1 -87.95(13)
C8 Ru1 C29 Fe1 103.54(17)
C12 Ru1 C29 Fe1 162.9(2)
C9 Ru1 C29 Fe1 114.52(12)
C11 Ru1 C29 Fe1 177.30(11)
C10 Ru1 C29 Fe1 150.11(13)
Fe3 Ru1 C29 Fe1 -38.15(9)
Ru2 Ru1 C29 Fe1 -80.22(11)
C2 Fe1 C1 O1 -3(9)
B2 Fe1 C1 O1 -102(9)
B1 Fe1 C1 O1 168(9)
C29 Fe1 C1 O1 77(9)
Fe3 Fe1 C1 O1 -165(9)
Ru2 Fe1 C1 O1 129(9)
Ru1 Fe1 C1 O1 109(9)
Fe2 Fe1 C1 O1 -101(9)
C1 Fe1 C2 O2 -29(8)
B2 Fe1 C2 O2 117(8)
B1 Fe1 C2 O2 -53(9)
C29 Fe1 C2 O2 -146(8)
Fe3 Fe1 C2 O2 121(8)
Ru2 Fe1 C2 O2 -137(8)
Ru1 Fe1 C2 O2 165(8)
Fe2 Fe1 C2 O2 71(8)
C5 Fe2 C3 O3 81(13)
C4 Fe2 C3 O3 177(100)
B2 Fe2 C3 O3 -56(13)
Fe1 Fe2 C3 O3 -8(13)
Fe3 Fe2 C3 O3 -6(13)
C5 Fe2 C4 O4 -168(13)
C3 Fe2 C4 O4 94(13)
B2 Fe2 C4 O4 -32(13)
Fe1 Fe2 C4 O4 -70(13)
Fe3 Fe2 C4 O4 -84(13)
C4 Fe2 C5 O5 -55(7)
C3 Fe2 C5 O5 48(7)
B2 Fe2 C5 O5 176(7)
Fe1 Fe2 C5 O5 144(7)
Fe3 Fe2 C5 O5 -161(7)
C7 Fe3 C6 O6 28(5)
B2 Fe3 C6 O6 124(5)
C28 Fe3 C6 O6 -54(5)
B1 Fe3 C6 O6 -147(5)
Fe1 Fe3 C6 O6 -171(5)
Ru2 Fe3 C6 O6 -106(5)
Ru1 Fe3 C6 O6 -80(5)
Fe2 Fe3 C6 O6 124(5)
C6 Fe3 C7 O7 -25(23)
B2 Fe3 C7 O7 -175(100)
C28 Fe3 C7 O7 88(23)
B1 Fe3 C7 O7 -9(24)
Fe1 Fe3 C7 O7 -176(100)
Ru2 Fe3 C7 O7 82(23)
Ru1 Fe3 C7 O7 138(23)
Fe2 Fe3 C7 O7 -128(23)
B2 Ru1 C8 C9 115.8(2)
C29 Ru1 C8 C9 18.1(3)
C28 Ru1 C8 C9 -147.7(2)
C12 Ru1 C8 C9 -116.5(3)
C11 Ru1 C8 C9 -79.2(2)
C10 Ru1 C8 C9 -37.7(2)
Fe1 Ru1 C8 C9 85.0(2)
Fe3 Ru1 C8 C9 152.32(17)
Ru2 Ru1 C8 C9 -127.2(10)
B2 Ru1 C8 C12 -127.7(2)
C29 Ru1 C8 C12 134.6(2)
C28 Ru1 C8 C12 -31.2(3)
C9 Ru1 C8 C12 116.5(3)
C11 Ru1 C8 C12 37.2(2)
C10 Ru1 C8 C12 78.8(2)
Fe1 Ru1 C8 C12 -158.49(16)
Fe3 Ru1 C8 C12 -91.2(2)
Ru2 Ru1 C8 C12 -10.7(12)
B2 Ru1 C8 C13 -6.0(4)
C29 Ru1 C8 C13 -103.7(4)
C28 Ru1 C8 C13 90.5(4)
C12 Ru1 C8 C13 121.7(5)
C9 Ru1 C8 C13 -121.8(5)
C11 Ru1 C8 C13 159.0(5)
C10 Ru1 C8 C13 -159.4(5)
Fe1 Ru1 C8 C13 -36.8(5)
Fe3 Ru1 C8 C13 30.5(5)
Ru2 Ru1 C8 C13 111.0(10)
C12 C8 C9 C10 0.3(4)
C13 C8 C9 C10 -168.7(3)
Ru1 C8 C9 C10 63.8(2)
C12 C8 C9 C14 172.8(3)
C13 C8 C9 C14 3.8(6)
Ru1 C8 C9 C14 -123.7(4)
C12 C8 C9 Ru1 -63.5(2)
C13 C8 C9 Ru1 127.5(4)
B2 Ru1 C9 C8 -66.4(2)
C29 Ru1 C9 C8 -167.2(2)
C28 Ru1 C9 C8 67.0(4)
C12 Ru1 C9 C8 37.9(2)
C11 Ru1 C9 C8 79.7(2)
C10 Ru1 C9 C8 116.3(3)
Fe1 Ru1 C9 C8 -116.66(19)
Fe3 Ru1 C9 C8 -52.9(3)
Ru2 Ru1 C9 C8 173.00(16)
B2 Ru1 C9 C10 177.3(2)
C29 Ru1 C9 C10 76.5(2)
C28 Ru1 C9 C10 -49.3(4)
C8 Ru1 C9 C10 -116.3(3)
C12 Ru1 C9 C10 -78.4(2)
C11 Ru1 C9 C10 -36.6(2)
Fe1 Ru1 C9 C10 127.02(18)
Fe3 Ru1 C9 C10 -169.17(16)
Ru2 Ru1 C9 C10 56.7(3)
B2 Ru1 C9 C14 55.1(4)
C29 Ru1 C9 C14 -45.7(4)
C28 Ru1 C9 C14 -171.5(4)
C8 Ru1 C9 C14 121.5(5)
C12 Ru1 C9 C14 159.4(4)
C11 Ru1 C9 C14 -158.8(4)
C10 Ru1 C9 C14 -122.2(5)
Fe1 Ru1 C9 C14 4.8(4)
Fe3 Ru1 C9 C14 68.7(4)
Ru2 Ru1 C9 C14 -65.5(4)
C8 C9 C10 C11 -0.6(4)
C14 C9 C10 C11 -173.2(3)
Ru1 C9 C10 C11 61.8(2)
C8 C9 C10 C15 171.8(3)
C14 C9 C10 C15 -0.7(6)
Ru1 C9 C10 C15 -125.7(3)
C8 C9 C10 Ru1 -62.5(2)
C14 C9 C10 Ru1 125.0(4)
B2 Ru1 C10 C11 -121.9(3)
C29 Ru1 C10 C11 135.6(2)
C28 Ru1 C10 C11 37.4(3)
C8 Ru1 C10 C11 -79.9(2)
C12 Ru1 C10 C11 -37.2(2)
C9 Ru1 C10 C11 -118.0(3)
Fe1 Ru1 C10 C11 166.43(15)
Fe3 Ru1 C10 C11 24.2(7)
Ru2 Ru1 C10 C11 94.46(19)
B2 Ru1 C10 C9 -4.0(3)
C29 Ru1 C10 C9 -106.5(2)
C28 Ru1 C10 C9 155.4(2)
C8 Ru1 C10 C9 38.1(2)
C12 Ru1 C10 C9 80.8(2)
C11 Ru1 C10 C9 118.0(3)
Fe1 Ru1 C10 C9 -75.6(2)
Fe3 Ru1 C10 C9 142.2(5)
Ru2 Ru1 C10 C9 -147.56(18)
B2 Ru1 C10 C15 115.3(4)
C29 Ru1 C10 C15 12.8(4)
C28 Ru1 C10 C15 -85.4(4)
C8 Ru1 C10 C15 157.3(4)
C12 Ru1 C10 C15 -160.0(4)
C9 Ru1 C10 C15 119.2(4)
C11 Ru1 C10 C15 -122.8(4)
Fe1 Ru1 C10 C15 43.6(4)
Fe3 Ru1 C10 C15 -98.6(6)
Ru2 Ru1 C10 C15 -28.3(4)
C9 C10 C11 C12 0.7(4)
C15 C10 C11 C12 -171.6(3)
Ru1 C10 C11 C12 61.9(2)
C9 C10 C11 C16 173.2(3)
C15 C10 C11 C16 0.9(6)
Ru1 C10 C11 C16 -125.6(3)
C9 C10 C11 Ru1 -61.2(2)
C15 C10 C11 Ru1 126.5(3)
B2 Ru1 C11 C12 -11.7(4)
C29 Ru1 C11 C12 -167.9(2)
C28 Ru1 C11 C12 93.6(2)
C8 Ru1 C11 C12 -37.9(2)
C9 Ru1 C11 C12 -80.5(2)
C10 Ru1 C11 C12 -117.5(3)
Fe1 Ru1 C11 C12 -159.9(3)
Fe3 Ru1 C11 C12 67.7(2)
Ru2 Ru1 C11 C12 138.01(19)
B2 Ru1 C11 C10 105.8(3)
C29 Ru1 C11 C10 -50.4(2)
C28 Ru1 C11 C10 -148.9(2)
C8 Ru1 C11 C10 79.6(2)
C12 Ru1 C11 C10 117.5(3)
C9 Ru1 C11 C10 37.0(2)
Fe1 Ru1 C11 C10 -42.4(5)
Fe3 Ru1 C11 C10 -174.84(15)
Ru2 Ru1 C11 C10 -104.50(19)
B2 Ru1 C11 C16 -131.2(4)
C29 Ru1 C11 C16 72.5(4)
C28 Ru1 C11 C16 -25.9(4)
C8 Ru1 C11 C16 -157.5(4)
C12 Ru1 C11 C16 -119.6(4)
C9 Ru1 C11 C16 160.0(4)
C10 Ru1 C11 C16 123.0(4)
Fe1 Ru1 C11 C16 80.5(5)
Fe3 Ru1 C11 C16 -51.9(4)
Ru2 Ru1 C11 C16 18.5(4)
C10 C11 C12 C8 -0.5(4)
C16 C11 C12 C8 -173.2(3)
Ru1 C11 C12 C8 62.3(2)
C10 C11 C12 C17 170.9(3)
C16 C11 C12 C17 -1.8(5)
Ru1 C11 C12 C17 -126.3(4)
C10 C11 C12 Ru1 -62.8(2)
C16 C11 C12 Ru1 124.5(3)
C9 C8 C12 C11 0.1(4)
C13 C8 C12 C11 169.1(3)
Ru1 C8 C12 C11 -63.6(2)
C9 C8 C12 C17 -171.2(3)
C13 C8 C12 C17 -2.3(6)
Ru1 C8 C12 C17 125.1(3)
C9 C8 C12 Ru1 63.7(2)
C13 C8 C12 Ru1 -127.4(4)
B2 Ru1 C12 C11 172.8(2)
C29 Ru1 C12 C11 22.3(4)
C28 Ru1 C12 C11 -87.9(2)
C8 Ru1 C12 C11 116.8(3)
C9 Ru1 C12 C11 79.0(2)
C10 Ru1 C12 C11 36.9(2)
Fe1 Ru1 C12 C11 166.75(19)
Fe3 Ru1 C12 C11 -134.54(18)
Ru2 Ru1 C12 C11 -64.6(2)
B2 Ru1 C12 C8 56.0(2)
C29 Ru1 C12 C8 -94.5(3)
C28 Ru1 C12 C8 155.3(2)
C9 Ru1 C12 C8 -37.8(2)
C11 Ru1 C12 C8 -116.8(3)
C10 Ru1 C12 C8 -79.9(2)
Fe1 Ru1 C12 C8 50.0(4)
Fe3 Ru1 C12 C8 108.66(19)
Ru2 Ru1 C12 C8 178.63(16)
B2 Ru1 C12 C17 -65.2(4)
C29 Ru1 C12 C17 144.2(4)
C28 Ru1 C12 C17 34.1(4)
C8 Ru1 C12 C17 -121.3(4)
C9 Ru1 C12 C17 -159.1(4)
C11 Ru1 C12 C17 121.9(5)
C10 Ru1 C12 C17 158.9(4)
Fe1 Ru1 C12 C17 -71.3(5)
Fe3 Ru1 C12 C17 -12.6(4)
Ru2 Ru1 C12 C17 57.4(4)
C29 Ru2 C18 C19 -152.0(2)
B1 Ru2 C18 C19 99.5(3)
C28 Ru2 C18 C19 -50.6(2)
C20 Ru2 C18 C19 37.7(2)
C22 Ru2 C18 C19 117.7(3)
C21 Ru2 C18 C19 79.8(2)
Fe1 Ru2 C18 C19 -177.28(15)
Fe3 Ru2 C18 C19 -39.0(4)
Ru1 Ru2 C18 C19 -106.02(19)
C29 Ru2 C18 C22 90.3(2)
B1 Ru2 C18 C22 -18.1(4)
C28 Ru2 C18 C22 -168.2(2)
C20 Ru2 C18 C22 -79.9(2)
C19 Ru2 C18 C22 -117.7(3)
C21 Ru2 C18 C22 -37.8(2)
Fe1 Ru2 C18 C22 65.1(2)
Fe3 Ru2 C18 C22 -156.7(2)
Ru1 Ru2 C18 C22 136.32(19)
C29 Ru2 C18 C23 -30.1(4)
B1 Ru2 C18 C23 -138.5(4)
C28 Ru2 C18 C23 71.4(4)
C20 Ru2 C18 C23 159.7(4)
C22 Ru2 C18 C23 -120.4(5)
C19 Ru2 C18 C23 122.0(5)
C21 Ru2 C18 C23 -158.2(4)
Fe1 Ru2 C18 C23 -55.3(4)
Fe3 Ru2 C18 C23 82.9(5)
Ru1 Ru2 C18 C23 15.9(4)
C22 C18 C19 C20 0.2(4)
C23 C18 C19 C20 172.5(3)
Ru2 C18 C19 C20 -61.8(2)
C22 C18 C19 C24 -170.9(3)
C23 C18 C19 C24 1.4(6)
Ru2 C18 C19 C24 127.1(4)
C22 C18 C19 Ru2 62.0(2)
C23 C18 C19 Ru2 -125.7(3)
C29 Ru2 C19 C18 34.0(3)
B1 Ru2 C19 C18 -124.3(3)
C28 Ru2 C19 C18 134.7(2)
C20 Ru2 C19 C18 -117.4(3)
C22 Ru2 C19 C18 -37.4(2)
C21 Ru2 C19 C18 -79.7(2)
Fe1 Ru2 C19 C18 17.3(9)
Fe3 Ru2 C19 C18 166.16(16)
Ru1 Ru2 C19 C18 93.2(2)
C29 Ru2 C19 C20 151.4(2)
B1 Ru2 C19 C20 -6.9(3)
C28 Ru2 C19 C20 -107.9(2)
C22 Ru2 C19 C20 80.0(2)
C18 Ru2 C19 C20 117.4(3)
C21 Ru2 C19 C20 37.7(2)
Fe1 Ru2 C19 C20 134.7(8)
Fe3 Ru2 C19 C20 -76.5(2)
Ru1 Ru2 C19 C20 -149.41(18)
C29 Ru2 C19 C24 -87.9(4)
B1 Ru2 C19 C24 113.8(4)
C28 Ru2 C19 C24 12.8(4)
C20 Ru2 C19 C24 120.7(5)
C22 Ru2 C19 C24 -159.3(4)
C18 Ru2 C19 C24 -121.9(5)
C21 Ru2 C19 C24 158.4(4)
Fe1 Ru2 C19 C24 -104.6(9)
Fe3 Ru2 C19 C24 44.2(4)
Ru1 Ru2 C19 C24 -28.7(4)
C18 C19 C20 C21 -1.3(4)
C24 C19 C20 C21 169.8(3)
Ru2 C19 C20 C21 -63.9(2)
C18 C19 C20 C25 -176.0(4)
C24 C19 C20 C25 -4.9(6)
Ru2 C19 C20 C25 121.4(4)
C18 C19 C20 Ru2 62.6(2)
C24 C19 C20 Ru2 -126.3(4)
C29 Ru2 C20 C21 58.3(4)
B1 Ru2 C20 C21 -68.8(2)
C28 Ru2 C20 C21 -169.3(2)
C22 Ru2 C20 C21 37.0(2)
C19 Ru2 C20 C21 116.1(3)
C18 Ru2 C20 C21 79.4(2)
Fe1 Ru2 C20 C21 -55.9(3)
Fe3 Ru2 C20 C21 -118.78(19)
Ru1 Ru2 C20 C21 172.01(15)
C29 Ru2 C20 C19 -57.8(4)
B1 Ru2 C20 C19 175.1(2)
C28 Ru2 C20 C19 74.5(2)
C22 Ru2 C20 C19 -79.1(2)
C18 Ru2 C20 C19 -36.8(2)
C21 Ru2 C20 C19 -116.1(3)
Fe1 Ru2 C20 C19 -172.01(16)
Fe3 Ru2 C20 C19 125.09(19)
Ru1 Ru2 C20 C19 55.9(3)
C29 Ru2 C20 C25 -179.8(3)
B1 Ru2 C20 C25 53.0(4)
C28 Ru2 C20 C25 -47.5(4)
C22 Ru2 C20 C25 158.8(4)
C19 Ru2 C20 C25 -122.0(5)
C18 Ru2 C20 C25 -158.8(4)
C21 Ru2 C20 C25 121.8(4)
Fe1 Ru2 C20 C25 65.9(4)
Fe3 Ru2 C20 C25 3.0(4)
Ru1 Ru2 C20 C25 -66.2(4)
C19 C20 C21 C22 1.9(4)
C25 C20 C21 C22 176.6(3)
Ru2 C20 C21 C22 -61.7(2)
C19 C20 C21 C26 -168.0(3)
C25 C20 C21 C26 6.7(6)
Ru2 C20 C21 C26 128.4(4)
C19 C20 C21 Ru2 63.6(2)
C25 C20 C21 Ru2 -121.7(4)
C29 Ru2 C21 C20 -151.0(2)
B1 Ru2 C21 C20 111.7(2)
C28 Ru2 C21 C20 15.1(3)
C22 Ru2 C21 C20 -118.0(3)
C19 Ru2 C21 C20 -38.3(2)
C18 Ru2 C21 C20 -80.0(2)
Fe1 Ru2 C21 C20 148.69(18)
Fe3 Ru2 C21 C20 81.6(2)
Ru1 Ru2 C21 C20 -137.2(7)
C29 Ru2 C21 C22 -33.0(3)
B1 Ru2 C21 C22 -130.4(2)
C28 Ru2 C21 C22 133.0(2)
C20 Ru2 C21 C22 118.0(3)
C19 Ru2 C21 C22 79.7(2)
C18 Ru2 C21 C22 38.0(2)
Fe1 Ru2 C21 C22 -93.33(19)
Fe3 Ru2 C21 C22 -160.41(17)
Ru1 Ru2 C21 C22 -19.2(9)
C29 Ru2 C21 C26 86.4(4)
B1 Ru2 C21 C26 -10.9(4)
C28 Ru2 C21 C26 -107.5(4)
C20 Ru2 C21 C26 -122.6(5)
C22 Ru2 C21 C26 119.4(5)
C19 Ru2 C21 C26 -160.9(5)
C18 Ru2 C21 C26 157.4(5)
Fe1 Ru2 C21 C26 26.1(4)
Fe3 Ru2 C21 C26 -41.0(4)
Ru1 Ru2 C21 C26 100.2(8)
C20 C21 C22 C18 -1.8(4)
C26 C21 C22 C18 168.5(3)
Ru2 C21 C22 C18 -63.3(2)
C20 C21 C22 C27 -174.5(3)
C26 C21 C22 C27 -4.2(6)
Ru2 C21 C22 C27 124.1(4)
C20 C21 C22 Ru2 61.5(2)
C26 C21 C22 Ru2 -128.3(3)
C19 C18 C22 C21 1.0(4)
C23 C18 C22 C21 -171.4(3)
Ru2 C18 C22 C21 63.4(2)
C19 C18 C22 C27 173.8(3)
C23 C18 C22 C27 1.4(6)
Ru2 C18 C22 C27 -123.9(4)
C19 C18 C22 Ru2 -62.4(2)
C23 C18 C22 Ru2 125.3(3)
C29 Ru2 C22 C21 153.1(2)
B1 Ru2 C22 C21 52.6(2)
C28 Ru2 C22 C21 -94.9(3)
C20 Ru2 C22 C21 -36.9(2)
C19 Ru2 C22 C21 -79.5(2)
C18 Ru2 C22 C21 -116.2(3)
Fe1 Ru2 C22 C21 106.00(19)
Fe3 Ru2 C22 C21 45.9(4)
Ru1 Ru2 C22 C21 176.97(15)
C29 Ru2 C22 C18 -90.7(2)
B1 Ru2 C22 C18 168.8(2)
C28 Ru2 C22 C18 21.3(4)
C20 Ru2 C22 C18 79.4(2)
C19 Ru2 C22 C18 36.7(2)
C21 Ru2 C22 C18 116.2(3)
Fe1 Ru2 C22 C18 -137.75(19)
Fe3 Ru2 C22 C18 162.2(2)
Ru1 Ru2 C22 C18 -66.8(2)
C29 Ru2 C22 C27 30.5(4)
B1 Ru2 C22 C27 -70.0(4)
C28 Ru2 C22 C27 142.5(3)
C20 Ru2 C22 C27 -159.4(4)
C19 Ru2 C22 C27 157.9(4)
C18 Ru2 C22 C27 121.2(4)
C21 Ru2 C22 C27 -122.6(4)
Fe1 Ru2 C22 C27 -16.6(4)
Fe3 Ru2 C22 C27 -76.6(4)
Ru1 Ru2 C22 C27 54.4(4)
